data_1551049
loop_
_publ_author_name
'Pucino, Margherita'
'Allouche, Florian'
'Gordon, Christopher P.'
'W\"orle, Michael'
'Mougel, Victor'
'Coperet, Christophe'

_publ_section_title
;
 Reactive Coordinatively Saturated Mo(III) Complex: Exploiting the
 Adaptive Hapticity of Tris(tert-butoxy)silanolate Ligands
;
_journal_name_full 'Chemical Science'
_journal_paper_doi 10.1039/C9SC01955C
_journal_year 2019
_chemical_formula_moiety 'C36 H81 Mo N O13 Si3'
_chemical_formula_sum 'C36 H81 Mo N O13 Si3'
_chemical_formula_weight 916.22
_chemical_name_systematic '[Mo(NO)(TBOS)3]'
_space_group_crystal_system monoclinic
_space_group_IT_number 14
_space_group_name_Hall '-P 2yn'
_space_group_name_H-M_alt 'P 1 21/n 1'
_symmetry_space_group_name_Hall '-P 2yn'
_symmetry_space_group_name_H-M 'P 1 21/n 1'
_atom_sites_solution_hydrogens geom
_atom_sites_solution_primary dual
_audit_creation_date 2017-09-19
_audit_creation_method
;
Olex2 1.2
(compiled 2017.08.10 svn.r3458 for OlexSys, GUI svn.r5381)
;
_audit_update_record
;
2018-03-01 deposited with the CCDC.    2019-05-14 downloaded from the CCDC.
;
_cell_angle_alpha 90
_cell_angle_beta 90.002(2)
_cell_angle_gamma 90
_cell_formula_units_Z 12
_cell_length_a 14.0970(3)
_cell_length_b 46.8142(14)
_cell_length_c 23.0986(5)
_cell_measurement_reflns_used 15165
_cell_measurement_temperature 100(2)
_cell_measurement_theta_max 30.4240
_cell_measurement_theta_min 2.8626
_cell_volume 15243.7(6)
_computing_cell_refinement
;
CrysAlisPro, Agilent Technologies,
Version 1.171.36.21 (release 14-08-2012 CrysAlis171 .NET)
(compiled Sep 14 2012,17:21:16)
;
_computing_data_collection
;
CrysAlisPro, Agilent Technologies,
Version 1.171.36.21 (release 14-08-2012 CrysAlis171 .NET)
(compiled Sep 14 2012,17:21:16)
;
_computing_data_reduction
;
CrysAlisPro, Agilent Technologies,
Version 1.171.36.21 (release 14-08-2012 CrysAlis171 .NET)
(compiled Sep 14 2012,17:21:16)
;
_computing_molecular_graphics 'Olex2 (Dolomanov et al., 2009)'
_computing_publication_material 'Olex2 (Dolomanov et al., 2009)'
_computing_structure_refinement 'ShelXL (Sheldrick, 2015)'
_computing_structure_solution 'ShelXT (Sheldrick, 2015)'
_diffrn_ambient_temperature 100(2)
_diffrn_detector_area_resol_mean 16.0839
_diffrn_measured_fraction_theta_full 0.999
_diffrn_measured_fraction_theta_max 0.999
_diffrn_measurement_details
;
#__ type_ start__ end____ width___ exp.time_
  1 omega  -95.00   -2.00   0.7500   18.0000
omega____ theta____ kappa____ phi______ frames
    -      -24.5827  -57.0000    0.0000 124

#__ type_ start__ end____ width___ exp.time_
  2 omega  -25.00   20.00   0.7500   18.0000
omega____ theta____ kappa____ phi______ frames
    -      -24.5827  -99.0000  -60.0000 60

#__ type_ start__ end____ width___ exp.time_
  3 omega  -48.00   45.00   0.7500   18.0000
omega____ theta____ kappa____ phi______ frames
    -      -24.5827   57.0000  150.0000 124

#__ type_ start__ end____ width___ exp.time_
  4 omega  -20.50   20.00   0.7500   18.0000
omega____ theta____ kappa____ phi______ frames
    -      -24.5827  -99.0000  150.0000 54

#__ type_ start__ end____ width___ exp.time_
  5 omega   -2.00   94.00   0.7500   18.0000
omega____ theta____ kappa____ phi______ frames
    -       25.0515   38.0000  -60.0000 128

#__ type_ start__ end____ width___ exp.time_
  6 omega -104.00  -74.00   0.7500   18.0000
omega____ theta____ kappa____ phi______ frames
    -      -24.5827 -179.0000  120.0000 40

#__ type_ start__ end____ width___ exp.time_
  7 omega  -56.00   49.00   0.7500   18.0000
omega____ theta____ kappa____ phi______ frames
    -      -24.5827   38.0000    0.0000 140
;
_diffrn_measurement_device_type 'Xcalibur, Sapphire3'
_diffrn_measurement_method '\w scans'
_diffrn_orient_matrix_UB_11 0.0088734000
_diffrn_orient_matrix_UB_12 -0.0148345000
_diffrn_orient_matrix_UB_13 0.0030178000
_diffrn_orient_matrix_UB_21 -0.0476465000
_diffrn_orient_matrix_UB_22 -0.0029823000
_diffrn_orient_matrix_UB_23 -0.0077988000
_diffrn_orient_matrix_UB_31 0.0134613000
_diffrn_orient_matrix_UB_32 -0.0007424000
_diffrn_orient_matrix_UB_33 -0.0295637000
_diffrn_radiation_monochromator graphite
_diffrn_radiation_type MoK\a
_diffrn_radiation_wavelength 0.71073
_diffrn_reflns_av_R_equivalents 0.1003
_diffrn_reflns_av_unetI/netI 0.0982
_diffrn_reflns_Laue_measured_fraction_full 0.999
_diffrn_reflns_Laue_measured_fraction_max 0.999
_diffrn_reflns_limit_h_max 16
_diffrn_reflns_limit_h_min -16
_diffrn_reflns_limit_k_max 55
_diffrn_reflns_limit_k_min -55
_diffrn_reflns_limit_l_max 27
_diffrn_reflns_limit_l_min -27
_diffrn_reflns_number 117825
_diffrn_reflns_point_group_measured_fraction_full 0.999
_diffrn_reflns_point_group_measured_fraction_max 0.999
_diffrn_reflns_theta_full 25.027
_diffrn_reflns_theta_max 25.027
_diffrn_reflns_theta_min 2.868
_diffrn_source 'Enhance (Mo) X-ray Source'
_exptl_absorpt_coefficient_mu 0.381
_exptl_absorpt_correction_T_max 0.998
_exptl_absorpt_correction_T_min 0.987
_exptl_absorpt_correction_type analytical
_exptl_absorpt_process_details
;
CrysAlisPro, Agilent Technologies,
Version 1.171.36.21 (release 14-08-2012 CrysAlis171 .NET)
(compiled Sep 14 2012,17:21:16)
Analytical numeric absorption correction using a multifaceted crystal
            model based on expressions derived by R.C. Clark & J.S. Reid.
(Clark, R. C. & Reid, J. S. (1995). Acta Cryst. A51, 887-897)
;
_exptl_crystal_colour 'clear red'
_exptl_crystal_colour_lustre clear
_exptl_crystal_colour_primary red
_exptl_crystal_density_diffrn 1.198
_exptl_crystal_description plate
_exptl_crystal_F_000 5904
_exptl_crystal_preparation 'reaction of Mo(silox)3 with N2O'
_exptl_crystal_recrystallization_method
'crystallized through slow evaporation of a pentane solution at - 40 degrees Celsius'
_exptl_crystal_size_max 0.6924
_exptl_crystal_size_mid 0.3017
_exptl_crystal_size_min 0.0517
_refine_diff_density_max 0.805
_refine_diff_density_min -0.924
_refine_diff_density_rms 0.096
_refine_ls_extinction_method none
_refine_ls_goodness_of_fit_ref 1.184
_refine_ls_hydrogen_treatment constr
_refine_ls_matrix_type full
_refine_ls_number_parameters 1572
_refine_ls_number_reflns 26891
_refine_ls_number_restraints 42
_refine_ls_restrained_S_all 1.185
_refine_ls_R_factor_all 0.1189
_refine_ls_R_factor_gt 0.0879
_refine_ls_shift/su_max 0.001
_refine_ls_shift/su_mean 0.000
_refine_ls_structure_factor_coef Fsqd
_refine_ls_weighting_details 'w=1/[\s^2^(Fo^2^)+(0.0109P)^2^+55.7612P] where P=(Fo^2^+2Fc^2^)/3'
_refine_ls_weighting_scheme calc
_refine_ls_wR_factor_gt 0.1424
_refine_ls_wR_factor_ref 0.1529
_reflns_Friedel_coverage 0.000
_reflns_number_gt 19929
_reflns_number_total 26891
_reflns_threshold_expression 'I > 2\s(I)'
_cod_data_source_file c9sc01955c2.cif
_cod_data_source_block mp-n2o
_cod_database_code 1551049
_shelx_shelxl_version_number 2014/7
_chemical_oxdiff_formula 'Mo1 Si3 O12 C40 H40 N2'
_shelx_space_group_comment
;
The symmetry employed for this shelxl refinement is uniquely defined
by the following loop, which should always be used as a source of
symmetry information in preference to the above space-group names.
They are only intended as comments.
;
_reflns_odcompleteness_completeness 99.87
_reflns_odcompleteness_iscentric 1
_reflns_odcompleteness_theta 28.22
_olex2_refinement_description
;
1. Twinned data refinement
 Scales: 0.9968(2)
 0.0032(2)
2. Fixed Uiso
 At 1.5 times of:
  All C(H,H,H) groups
3. Uiso/Uaniso restraints and constraints
Uanis(C34) \\sim Ueq: with sigma of 0.001 and sigma for terminal atoms of 0.002
4. Rigid body (RIGU) restrains
 C41, C44B, C43A, C44A, C42B, C42A, C43B
 with sigma for 1-2 distances of 0.004 and sigma for 1-3 distances of 0.004
5. Others
 Sof(C44B)=Sof(H44A)=Sof(H44B)=Sof(H44C)=Sof(C42B)=Sof(H42A)=Sof(H42B)=
 Sof(H42C)=Sof(C43B)=Sof(H43A)=Sof(H43B)=Sof(H43C)=1-FVAR(1)
 Sof(C42A)=Sof(H42D)=Sof(H42E)=Sof(H42F)=Sof(C44A)=Sof(H44D)=Sof(H44E)=
 Sof(H44F)=Sof(C43A)=Sof(H43D)=Sof(H43E)=Sof(H43F)=FVAR(1)
6.a Idealised Me refined as rotating group:
 C27(H27A,H27B,H27C), C98(H98A,H98B,H98C), C64(H64A,H64B,H64C), C106(H10D,H10E,
 H10F), C86(H86A,H86B,H86C), C75(H75A,H75B,H75C), C62(H62A,H62B,H62C), C79(H79A,
 H79B,H79C), C100(H10G,H10H,H10I), C71(H71A,H71B,H71C), C26(H26A,H26B,H26C),
 C88(H88A,H88B,H88C), C108(H10J,H10K,H10L), C3(H3A,H3B,H3C), C16(H16A,H16B,
 H16C), C87(H87A,H87B,H87C), C46(H46A,H46B,H46C), C63(H63A,H63B,H63C), C48(H48A,
 H48B,H48C), C102(H10M,H10N,H10O), C8(H8A,H8B,H8C), C55(H55A,H55B,H55C),
 C99(H99A,H99B,H99C), C104(H10P,H10Q,H10R), C12(H12A,H12B,H12C), C2(H2A,H2B,
 H2C), C28(H28A,H28B,H28C), C68(H68A,H68B,H68C), C15(H15A,H15B,H15C), C30(H30A,
 H30B,H30C), C23(H23A,H23B,H23C), C84(H84A,H84B,H84C), C103(H10S,H10T,H10U),
 C47(H47A,H47B,H47C), C80(H80A,H80B,H80C), C67(H67A,H67B,H67C), C70(H70A,H70B,
 H70C), C74(H74A,H74B,H74C), C107(H10V,H10W,H10X), C83(H83A,H83B,H83C),
 C58(H58A,H58B,H58C), C90(H90A,H90B,H90C), C94(H94A,H94B,H94C), C18(H18A,H18B,
 H18C), C56(H56A,H56B,H56C), C92(H92A,H92B,H92C), C31(H31A,H31B,H31C), C82(H82A,
 H82B,H82C), C34(H34A,H34B,H34C), C72(H72A,H72B,H72C), C11(H11A,H11B,H11C),
 C32(H32A,H32B,H32C), C14(H14A,H14B,H14C), C66(H66A,H66B,H66C), C76(H76A,H76B,
 H76C), C36(H36A,H36B,H36C), C19(H19A,H19B,H19C), C91(H91A,H91B,H91C), C10(H10A,
 H10B,H10C), C54(H54A,H54B,H54C), C24(H24A,H24B,H24C), C4(H4A,H4B,H4C),
 C59(H59A,H59B,H59C), C6(H6A,H6B,H6C), C38(H38A,H38B,H38C), C78(H78A,H78B,H78C),
  C52(H52A,H52B,H52C), C22(H22A,H22B,H22C), C20(H20A,H20B,H20C), C95(H95A,H95B,
 H95C), C35(H35A,H35B,H35C), C50(H50A,H50B,H50C), C7(H7A,H7B,H7C), C40(H40A,
 H40B,H40C), C60(H60A,H60B,H60C), C96(H96A,H96B,H96C), C51(H51A,H51B,H51C),
 C44B(H44A,H44B,H44C), C39(H39A,H39B,H39C), C42B(H42A,H42B,H42C), C42A(H42D,
 H42E,H42F), C44A(H44D,H44E,H44F), C43B(H43A,H43B,H43C), C43A(H43D,H43E,H43F)
;
_olex2_date_sample_data_collection 2016-02-15
_olex2_exptl_crystal_mounting_method 'mounted in paratone oil'
_olex2_submission_special_instructions 'No special instructions were received'

loop_
_space_group_symop_operation_xyz
'x, y, z'
'-x+1/2, y+1/2, -z+1/2'
'-x, -y, -z'
'x-1/2, -y-1/2, z-1/2'

loop_
_atom_site_label
_atom_site_type_symbol
_atom_site_fract_x
_atom_site_fract_y
_atom_site_fract_z
_atom_site_U_iso_or_equiv
_atom_site_adp_type
_atom_site_occupancy
_atom_site_site_symmetry_order
_atom_site_calc_flag
_atom_site_refinement_flags_posn
_atom_site_refinement_flags_adp
_atom_site_refinement_flags_occupancy
_atom_site_disorder_assembly
_atom_site_disorder_group
Mo1 Mo 0.66799(3) 0.24677(2) 0.64510(2) 0.01749(13) Uani 1 1 d . . . . .
Mo3 Mo 0.71722(3) 0.58977(2) 0.66561(2) 0.01726(12) Uani 1 1 d . . . . .
Mo2 Mo 0.80933(4) 0.41883(2) 0.81813(2) 0.01988(13) Uani 1 1 d . . . . .
Si6 Si 0.70295(11) 0.43414(4) 0.71618(7) 0.0189(4) Uani 1 1 d . . . . .
Si3 Si 0.76710(11) 0.26702(4) 0.74605(7) 0.0189(4) Uani 1 1 d . . . . .
Si9 Si 0.78819(11) 0.59909(4) 0.78142(7) 0.0191(4) Uani 1 1 d . . . . .
Si1 Si 0.79454(12) 0.24098(4) 0.52374(7) 0.0206(4) Uani 1 1 d . . . . .
Si2 Si 0.43528(11) 0.25778(4) 0.64514(7) 0.0194(4) Uani 1 1 d . . . . .
Si8 Si 0.86483(11) 0.59794(4) 0.55954(7) 0.0195(4) Uani 1 1 d . . . . .
Si7 Si 0.48291(11) 0.59278(4) 0.65005(7) 0.0209(4) Uani 1 1 d . . . . .
Si4 Si 1.04028(11) 0.43625(4) 0.81754(7) 0.0229(4) Uani 1 1 d . . . . .
Si5 Si 0.68113(12) 0.41627(4) 0.94025(7) 0.0233(4) Uani 1 1 d . . . . .
O28 O 0.7987(3) 0.60926(8) 0.61334(16) 0.0194(9) Uani 1 1 d . . . . .
O27 O 0.5896(2) 0.60322(9) 0.66675(16) 0.0201(9) Uani 1 1 d . . . . .
O14 O 0.9258(3) 0.43872(9) 0.81147(16) 0.0218(9) Uani 1 1 d . . . . .
O2 O 0.5478(3) 0.26525(9) 0.64710(16) 0.0222(10) Uani 1 1 d . . . . .
O17 O 0.7383(3) 0.45651(8) 0.76705(16) 0.0184(9) Uani 1 1 d . . . . .
O15 O 0.7307(3) 0.42882(9) 0.88138(16) 0.0236(10) Uani 1 1 d . . . . .
O30 O 0.7528(3) 0.62451(9) 0.73663(16) 0.0209(9) Uani 1 1 d . . . . .
O4 O 0.7305(3) 0.28726(9) 0.69193(16) 0.0200(9) Uani 1 1 d . . . . .
O8 O 0.7589(3) 0.25725(9) 0.46600(16) 0.0244(10) Uani 1 1 d . . . . .
O1 O 0.7470(3) 0.25539(9) 0.58117(16) 0.0219(10) Uani 1 1 d . . . . .
O7 O 0.7614(3) 0.20832(9) 0.52151(16) 0.0263(10) Uani 1 1 d . . . . .
O3 O 0.7293(3) 0.23716(9) 0.71809(16) 0.0212(9) Uani 1 1 d . . . . .
O9 O 0.4256(3) 0.22433(9) 0.66006(17) 0.0250(10) Uani 1 1 d . . . . .
O13 O 0.7227(3) 0.27398(9) 0.80807(16) 0.0238(10) Uani 1 1 d . . . . .
O36 O 0.9134(3) 0.62452(9) 0.52609(17) 0.0271(10) Uani 1 1 d . . . . .
O29 O 0.7670(3) 0.57314(8) 0.73599(16) 0.0191(9) Uani 1 1 d . . . . .
O21 O 1.0886(3) 0.45404(9) 0.76585(16) 0.0258(10) Uani 1 1 d . . . . .
O25 O 0.5891(3) 0.43397(9) 0.71599(16) 0.0230(10) Uani 1 1 d . . . . .
O37 O 0.7970(3) 0.57862(9) 0.51916(16) 0.0228(10) Uani 1 1 d . . . . .
O10 O 0.3897(3) 0.26673(9) 0.58313(16) 0.0230(10) Uani 1 1 d . . . . .
O32 O 0.4923(3) 0.56026(9) 0.62921(18) 0.0262(10) Uani 1 1 d . . . . .
O26 O 0.7373(3) 0.44073(9) 0.65185(16) 0.0246(10) Uani 1 1 d . . . . .
O11 O 0.3779(3) 0.27540(9) 0.69414(17) 0.0252(10) Uani 1 1 d . . . . .
O33 O 0.4370(3) 0.61385(9) 0.60214(16) 0.0247(10) Uani 1 1 d . . . . .
O16 O 0.7522(3) 0.40626(9) 0.74612(16) 0.0223(10) Uani 1 1 d . . . . .
O6 O 0.9086(3) 0.24446(9) 0.52759(17) 0.0272(10) Uani 1 1 d . . . . .
O34 O 0.4141(3) 0.59413(10) 0.70598(17) 0.0280(10) Uani 1 1 d . . . . .
O35 O 0.9505(3) 0.57828(9) 0.58256(17) 0.0264(10) Uani 1 1 d . . . . .
O38 O 0.8981(3) 0.60345(9) 0.79468(16) 0.0253(10) Uani 1 1 d . . . . .
O12 O 0.8797(3) 0.26977(9) 0.75045(16) 0.0239(10) Uani 1 1 d . . . . .
O39 O 0.7316(3) 0.59706(9) 0.84138(16) 0.0261(10) Uani 1 1 d . . . . .
O31 O 0.6978(3) 0.53520(10) 0.60465(19) 0.0372(12) Uani 1 1 d . . . . .
N1 N 0.6315(3) 0.21275(12) 0.62740(19) 0.0205(12) Uani 1 1 d . . . . .
O22 O 0.7184(3) 0.43328(10) 0.99667(18) 0.0338(11) Uani 1 1 d . . . . .
N3 N 0.7045(3) 0.55779(11) 0.6287(2) 0.0195(11) Uani 1 1 d . . . . .
O23 O 0.7095(3) 0.38332(10) 0.94659(17) 0.0343(11) Uani 1 1 d . . . . .
O18 O 0.8749(3) 0.36229(11) 0.8541(2) 0.0378(12) Uani 1 1 d . . . . .
O5 O 0.6057(3) 0.18912(10) 0.61530(19) 0.0348(11) Uani 1 1 d . . . . .
N2 N 0.8496(3) 0.38575(11) 0.8401(2) 0.0218(12) Uani 1 1 d . . . . .
O24 O 0.5680(3) 0.42109(11) 0.93572(18) 0.0361(12) Uani 1 1 d . . . . .
O20 O 1.0745(3) 0.44982(12) 0.87791(18) 0.0501(16) Uani 1 1 d . . . . .
O19 O 1.0727(4) 0.40359(11) 0.8152(2) 0.0559(16) Uani 1 1 d . . . . .
C105 C 0.6426(4) 0.58648(14) 0.8640(2) 0.0230(14) Uani 1 1 d . . . . .
C25 C 0.7593(4) 0.31634(13) 0.6741(3) 0.0256(15) Uani 1 1 d . . . . .
C97 C 0.7587(4) 0.65587(14) 0.7397(3) 0.0256(15) Uani 1 1 d . . . . .
C69 C 0.8266(4) 0.43984(15) 0.6215(3) 0.0291(16) Uani 1 1 d . . . . .
C27 C 0.6855(4) 0.32565(14) 0.6300(3) 0.0311(16) Uani 1 1 d . . . . .
H27A H 0.6842 0.3120 0.5978 0.047 Uiso 1 1 calc GR . . . .
H27B H 0.7017 0.3447 0.6153 0.047 Uiso 1 1 calc GR . . . .
H27C H 0.6230 0.3263 0.6485 0.047 Uiso 1 1 calc GR . . . .
C45 C 1.1403(4) 0.48072(14) 0.7633(3) 0.0245(15) Uani 1 1 d . . . . .
C77 C 0.4724(4) 0.62420(16) 0.5471(3) 0.0323(17) Uani 1 1 d . . . . .
C98 C 0.7047(5) 0.66696(14) 0.6873(3) 0.0340(17) Uani 1 1 d . . . . .
H98A H 0.7308 0.6584 0.6520 0.051 Uiso 1 1 calc GR . . . .
H98B H 0.7109 0.6878 0.6852 0.051 Uiso 1 1 calc GR . . . .
H98C H 0.6375 0.6619 0.6909 0.051 Uiso 1 1 calc GR . . . .
C61 C 0.7097(4) 0.48616(13) 0.7796(3) 0.0247(15) Uani 1 1 d . . . . .
C64 C 0.6997(5) 0.50200(14) 0.7232(3) 0.0365(18) Uani 1 1 d . . . . .
H64A H 0.7609 0.5023 0.7031 0.055 Uiso 1 1 calc GR . . . .
H64B H 0.6792 0.5216 0.7308 0.055 Uiso 1 1 calc GR . . . .
H64C H 0.6525 0.4924 0.6989 0.055 Uiso 1 1 calc GR . . . .
C106 C 0.5862(4) 0.57128(15) 0.8169(3) 0.0301(16) Uani 1 1 d . . . . .
H10D H 0.5742 0.5845 0.7849 0.045 Uiso 1 1 calc GR . . . .
H10E H 0.5257 0.5647 0.8328 0.045 Uiso 1 1 calc GR . . . .
H10F H 0.6226 0.5549 0.8027 0.045 Uiso 1 1 calc GR . . . .
C86 C 1.0179(4) 0.61124(17) 0.6533(3) 0.0381(19) Uani 1 1 d . . . . .
H86A H 0.9996 0.6279 0.6301 0.057 Uiso 1 1 calc GR . . . .
H86B H 1.0757 0.6156 0.6751 0.057 Uiso 1 1 calc GR . . . .
H86C H 0.9666 0.6065 0.6803 0.057 Uiso 1 1 calc GR . . . .
C1 C 0.9791(4) 0.23217(15) 0.5662(3) 0.0284(16) Uani 1 1 d . . . . .
C5 C 0.7376(5) 0.18825(15) 0.4762(3) 0.0307(16) Uani 1 1 d . . . . .
C85 C 1.0359(4) 0.58611(16) 0.6139(3) 0.0317(17) Uani 1 1 d . . . . .
C75 C 0.4682(5) 0.51942(15) 0.5711(3) 0.0378(18) Uani 1 1 d . . . . .
H75A H 0.4721 0.5309 0.5357 0.057 Uiso 1 1 calc GR . . . .
H75B H 0.4280 0.5027 0.5641 0.057 Uiso 1 1 calc GR . . . .
H75C H 0.5319 0.5131 0.5823 0.057 Uiso 1 1 calc GR . . . .
C101 C 0.9600(4) 0.59488(14) 0.8424(3) 0.0239(15) Uani 1 1 d . . . . .
C62 C 0.7873(5) 0.49851(15) 0.8170(3) 0.0360(17) Uani 1 1 d . . . . .
H62A H 0.7925 0.4874 0.8528 0.054 Uiso 1 1 calc GR . . . .
H62B H 0.7721 0.5184 0.8264 0.054 Uiso 1 1 calc GR . . . .
H62C H 0.8477 0.4978 0.7960 0.054 Uiso 1 1 calc GR . . . .
C29 C 0.9501(4) 0.26454(15) 0.7953(3) 0.0258(15) Uani 1 1 d . . . . .
C89 C 0.8772(4) 0.65077(15) 0.5018(3) 0.0301(16) Uani 1 1 d . . . . .
C73 C 0.4258(4) 0.53726(15) 0.6193(3) 0.0315(16) Uani 1 1 d . . . . .
C21 C 0.3413(4) 0.30395(15) 0.6974(3) 0.0283(16) Uani 1 1 d . . . . .
C33 C 0.6304(4) 0.27215(18) 0.8356(3) 0.0356(19) Uani 1 1 d . . . . .
C17 C 0.4111(4) 0.25817(15) 0.5243(2) 0.0270(16) Uani 1 1 d . . . . .
C79 C 0.5393(5) 0.60336(16) 0.5193(3) 0.0378(18) Uani 1 1 d . . . . .
H79A H 0.5948 0.6007 0.5443 0.057 Uiso 1 1 calc GR . . . .
H79B H 0.5596 0.6108 0.4817 0.057 Uiso 1 1 calc GR . . . .
H79C H 0.5070 0.5850 0.5138 0.057 Uiso 1 1 calc GR . . . .
C100 C 0.7136(5) 0.66602(15) 0.7949(3) 0.0377(18) Uani 1 1 d . . . . .
H10G H 0.6476 0.6595 0.7964 0.057 Uiso 1 1 calc GR . . . .
H10H H 0.7151 0.6869 0.7962 0.057 Uiso 1 1 calc GR . . . .
H10I H 0.7485 0.6583 0.8280 0.057 Uiso 1 1 calc GR . . . .
C57 C 0.4955(4) 0.40678(17) 0.9015(3) 0.0370(18) Uani 1 1 d . . . . .
C71 C 0.8480(5) 0.40920(16) 0.6060(3) 0.0412(19) Uani 1 1 d . . . . .
H71A H 0.8533 0.3978 0.6415 0.062 Uiso 1 1 calc GR . . . .
H71B H 0.9079 0.4083 0.5846 0.062 Uiso 1 1 calc GR . . . .
H71C H 0.7966 0.4016 0.5819 0.062 Uiso 1 1 calc GR . . . .
C26 C 0.8570(4) 0.31485(15) 0.6471(3) 0.0344(17) Uani 1 1 d . . . . .
H26A H 0.9032 0.3088 0.6764 0.052 Uiso 1 1 calc GR . . . .
H26B H 0.8746 0.3337 0.6322 0.052 Uiso 1 1 calc GR . . . .
H26C H 0.8565 0.3010 0.6152 0.052 Uiso 1 1 calc GR . . . .
C88 C 1.1117(4) 0.59323(17) 0.5694(3) 0.0389(19) Uani 1 1 d . . . . .
H88A H 1.1204 0.5769 0.5433 0.058 Uiso 1 1 calc GR . . . .
H88B H 1.1715 0.5974 0.5893 0.058 Uiso 1 1 calc GR . . . .
H88C H 1.0919 0.6100 0.5470 0.058 Uiso 1 1 calc GR . . . .
C108 C 0.6677(5) 0.56622(19) 0.9127(3) 0.050(2) Uani 1 1 d . . . . .
H10J H 0.7000 0.5494 0.8968 0.075 Uiso 1 1 calc GR . . . .
H10K H 0.6097 0.5602 0.9326 0.075 Uiso 1 1 calc GR . . . .
H10L H 0.7097 0.5759 0.9402 0.075 Uiso 1 1 calc GR . . . .
C3 C 0.9381(5) 0.22562(17) 0.6246(3) 0.040(2) Uani 1 1 d . . . . .
H3A H 0.9158 0.2433 0.6426 0.061 Uiso 1 1 calc GR . . . .
H3B H 0.9869 0.2169 0.6490 0.061 Uiso 1 1 calc GR . . . .
H3C H 0.8848 0.2124 0.6202 0.061 Uiso 1 1 calc GR . . . .
C65 C 0.5227(4) 0.42335(15) 0.6730(3) 0.0264(15) Uani 1 1 d . . . . .
C93 C 0.8141(4) 0.55932(16) 0.4723(3) 0.0336(17) Uani 1 1 d . . . . .
C16 C 0.3732(5) 0.17697(15) 0.6641(3) 0.0435(19) Uani 1 1 d . . . . .
H16A H 0.3734 0.1764 0.6217 0.065 Uiso 1 1 calc GR . . . .
H16B H 0.3245 0.1639 0.6788 0.065 Uiso 1 1 calc GR . . . .
H16C H 0.4355 0.1711 0.6787 0.065 Uiso 1 1 calc GR . . . .
C87 C 1.0618(5) 0.55963(17) 0.6486(3) 0.047(2) Uani 1 1 d . . . . .
H87A H 1.0109 0.5554 0.6762 0.071 Uiso 1 1 calc GR . . . .
H87B H 1.1210 0.5631 0.6698 0.071 Uiso 1 1 calc GR . . . .
H87C H 1.0703 0.5434 0.6223 0.071 Uiso 1 1 calc GR . . . .
C53 C 0.7384(5) 0.36493(15) 0.9939(3) 0.0316(17) Uani 1 1 d . . . . .
C9 C 0.7901(4) 0.28277(15) 0.4361(3) 0.0277(16) Uani 1 1 d . . . . .
C46 C 1.1588(5) 0.48560(16) 0.6991(3) 0.0371(18) Uani 1 1 d . . . . .
H46A H 1.1954 0.4696 0.6835 0.056 Uiso 1 1 calc GR . . . .
H46B H 1.1947 0.5033 0.6940 0.056 Uiso 1 1 calc GR . . . .
H46C H 1.0982 0.4870 0.6785 0.056 Uiso 1 1 calc GR . . . .
C63 C 0.6158(4) 0.48488(14) 0.8121(3) 0.0294(16) Uani 1 1 d . . . . .
H63A H 0.5665 0.4772 0.7866 0.044 Uiso 1 1 calc GR . . . .
H63B H 0.5978 0.5041 0.8246 0.044 Uiso 1 1 calc GR . . . .
H63C H 0.6225 0.4725 0.8461 0.044 Uiso 1 1 calc GR . . . .
C48 C 1.0805(5) 0.50435(17) 0.7887(3) 0.049(2) Uani 1 1 d . . . . .
H48A H 1.0210 0.5059 0.7670 0.073 Uiso 1 1 calc GR . . . .
H48B H 1.1152 0.5225 0.7861 0.073 Uiso 1 1 calc GR . . . .
H48C H 1.0667 0.5001 0.8293 0.073 Uiso 1 1 calc GR . . . .
C81 C 0.3649(4) 0.61743(16) 0.7333(3) 0.0335(17) Uani 1 1 d . . . . .
C102 C 0.9426(4) 0.61474(15) 0.8927(3) 0.0320(17) Uani 1 1 d . . . . .
H10M H 0.9535 0.6345 0.8804 0.048 Uiso 1 1 calc GR . . . .
H10N H 0.9861 0.6100 0.9244 0.048 Uiso 1 1 calc GR . . . .
H10O H 0.8770 0.6126 0.9060 0.048 Uiso 1 1 calc GR . . . .
C8 C 0.7445(5) 0.15897(15) 0.5036(3) 0.0384(18) Uani 1 1 d . . . . .
H8A H 0.8090 0.1559 0.5181 0.058 Uiso 1 1 calc GR . . . .
H8B H 0.7295 0.1444 0.4746 0.058 Uiso 1 1 calc GR . . . .
H8C H 0.6994 0.1576 0.5357 0.058 Uiso 1 1 calc GR . . . .
C49 C 0.6943(5) 0.45951(16) 1.0246(3) 0.0364(18) Uani 1 1 d . . . . .
C13 C 0.3520(4) 0.20681(14) 0.6842(3) 0.0248(15) Uani 1 1 d . . . . .
C55 C 0.7310(5) 0.33489(15) 0.9700(3) 0.0406(18) Uani 1 1 d . . . . .
H55A H 0.6650 0.3309 0.9591 0.061 Uiso 1 1 calc GR . . . .
H55B H 0.7514 0.3212 0.9995 0.061 Uiso 1 1 calc GR . . . .
H55C H 0.7717 0.3331 0.9358 0.061 Uiso 1 1 calc GR . . . .
C99 C 0.8622(4) 0.66482(15) 0.7358(3) 0.0374(18) Uani 1 1 d . . . . .
H99A H 0.8970 0.6572 0.7691 0.056 Uiso 1 1 calc GR . . . .
H99B H 0.8664 0.6857 0.7359 0.056 Uiso 1 1 calc GR . . . .
H99C H 0.8899 0.6573 0.6999 0.056 Uiso 1 1 calc GR . . . .
C104 C 0.9395(4) 0.56374(14) 0.8577(3) 0.0323(17) Uani 1 1 d . . . . .
H10P H 0.8755 0.5622 0.8738 0.048 Uiso 1 1 calc GR . . . .
H10Q H 0.9858 0.5571 0.8863 0.048 Uiso 1 1 calc GR . . . .
H10R H 0.9442 0.5520 0.8227 0.048 Uiso 1 1 calc GR . . . .
C12 C 0.7093(5) 0.29055(18) 0.3955(3) 0.046(2) Uani 1 1 d . . . . .
H12A H 0.6958 0.2744 0.3698 0.069 Uiso 1 1 calc GR . . . .
H12B H 0.7274 0.3072 0.3722 0.069 Uiso 1 1 calc GR . . . .
H12C H 0.6525 0.2951 0.4182 0.069 Uiso 1 1 calc GR . . . .
C2 C 1.0162(5) 0.20519(17) 0.5382(3) 0.044(2) Uani 1 1 d . . . . .
H2A H 0.9645 0.1913 0.5346 0.066 Uiso 1 1 calc GR . . . .
H2B H 1.0669 0.1971 0.5621 0.066 Uiso 1 1 calc GR . . . .
H2C H 1.0411 0.2097 0.4996 0.066 Uiso 1 1 calc GR . . . .
C28 C 0.7569(6) 0.33562(16) 0.7274(3) 0.046(2) Uani 1 1 d . . . . .
H28A H 0.6939 0.3347 0.7452 0.069 Uiso 1 1 calc GR . . . .
H28B H 0.7705 0.3553 0.7159 0.069 Uiso 1 1 calc GR . . . .
H28C H 0.8047 0.3292 0.7553 0.069 Uiso 1 1 calc GR . . . .
C68 C 0.5231(5) 0.44326(16) 0.6214(3) 0.0379(18) Uani 1 1 d . . . . .
H68A H 0.5078 0.4627 0.6342 0.057 Uiso 1 1 calc GR . . . .
H68B H 0.4757 0.4369 0.5932 0.057 Uiso 1 1 calc GR . . . .
H68C H 0.5860 0.4431 0.6034 0.057 Uiso 1 1 calc GR . . . .
C15 C 0.3581(5) 0.20863(18) 0.7490(3) 0.048(2) Uani 1 1 d . . . . .
H15A H 0.4205 0.2019 0.7618 0.072 Uiso 1 1 calc GR . . . .
H15B H 0.3086 0.1967 0.7663 0.072 Uiso 1 1 calc GR . . . .
H15C H 0.3493 0.2285 0.7612 0.072 Uiso 1 1 calc GR . . . .
C30 C 1.0449(4) 0.26811(18) 0.7661(3) 0.044(2) Uani 1 1 d . . . . .
H30A H 1.0516 0.2538 0.7354 0.066 Uiso 1 1 calc GR . . . .
H30B H 1.0957 0.2656 0.7946 0.066 Uiso 1 1 calc GR . . . .
H30C H 1.0491 0.2873 0.7492 0.066 Uiso 1 1 calc GR . . . .
C23 C 0.2461(4) 0.30462(16) 0.6658(3) 0.0363(18) Uani 1 1 d . . . . .
H23A H 0.2558 0.2997 0.6249 0.054 Uiso 1 1 calc GR . . . .
H23B H 0.2187 0.3238 0.6686 0.054 Uiso 1 1 calc GR . . . .
H23C H 0.2029 0.2908 0.6835 0.054 Uiso 1 1 calc GR . . . .
C84 C 0.4281(5) 0.64358(17) 0.7364(3) 0.047(2) Uani 1 1 d . . . . .
H84A H 0.4862 0.6389 0.7576 0.070 Uiso 1 1 calc GR . . . .
H84B H 0.3945 0.6590 0.7565 0.070 Uiso 1 1 calc GR . . . .
H84C H 0.4444 0.6498 0.6971 0.070 Uiso 1 1 calc GR . . . .
C103 C 1.0598(4) 0.59762(16) 0.8190(3) 0.0354(18) Uani 1 1 d . . . . .
H10S H 1.0686 0.5842 0.7869 0.053 Uiso 1 1 calc GR . . . .
H10T H 1.1055 0.5933 0.8498 0.053 Uiso 1 1 calc GR . . . .
H10U H 1.0701 0.6171 0.8050 0.053 Uiso 1 1 calc GR . . . .
C47 C 1.2335(4) 0.47758(16) 0.7958(3) 0.0343(17) Uani 1 1 d . . . . .
H47A H 1.2206 0.4750 0.8371 0.051 Uiso 1 1 calc GR . . . .
H47B H 1.2719 0.4948 0.7902 0.051 Uiso 1 1 calc GR . . . .
H47C H 1.2679 0.4609 0.7810 0.051 Uiso 1 1 calc GR . . . .
C80 C 0.5209(5) 0.65242(17) 0.5591(3) 0.051(2) Uani 1 1 d . . . . .
H80A H 0.4773 0.6651 0.5800 0.077 Uiso 1 1 calc GR . . . .
H80B H 0.5392 0.6614 0.5224 0.077 Uiso 1 1 calc GR . . . .
H80C H 0.5777 0.6491 0.5827 0.077 Uiso 1 1 calc GR . . . .
C37 C 1.1070(5) 0.38357(16) 0.7743(3) 0.0390(18) Uani 1 1 d . . . . .
C67 C 0.5503(5) 0.39344(15) 0.6561(3) 0.0414(19) Uani 1 1 d . . . . .
H67A H 0.6135 0.3937 0.6384 0.062 Uiso 1 1 calc GR . . . .
H67B H 0.5042 0.3859 0.6282 0.062 Uiso 1 1 calc GR . . . .
H67C H 0.5513 0.3813 0.6906 0.062 Uiso 1 1 calc GR . . . .
C70 C 0.9038(5) 0.45325(19) 0.6575(3) 0.049(2) Uani 1 1 d . . . . .
H70A H 0.8850 0.4727 0.6684 0.074 Uiso 1 1 calc GR . . . .
H70B H 0.9627 0.4540 0.6350 0.074 Uiso 1 1 calc GR . . . .
H70C H 0.9139 0.4418 0.6926 0.074 Uiso 1 1 calc GR . . . .
C74 C 0.4189(5) 0.52057(17) 0.6752(3) 0.047(2) Uani 1 1 d . . . . .
H74A H 0.4825 0.5145 0.6873 0.071 Uiso 1 1 calc GR . . . .
H74B H 0.3790 0.5037 0.6692 0.071 Uiso 1 1 calc GR . . . .
H74C H 0.3909 0.5327 0.7053 0.071 Uiso 1 1 calc GR . . . .
C107 C 0.5881(5) 0.61221(16) 0.8863(3) 0.0381(18) Uani 1 1 d . . . . .
H10V H 0.6280 0.6230 0.9133 0.057 Uiso 1 1 calc GR . . . .
H10W H 0.5306 0.6058 0.9062 0.057 Uiso 1 1 calc GR . . . .
H10X H 0.5705 0.6245 0.8537 0.057 Uiso 1 1 calc GR . . . .
C83 C 0.2754(4) 0.62378(17) 0.6984(3) 0.0396(19) Uani 1 1 d . . . . .
H83A H 0.2929 0.6291 0.6588 0.059 Uiso 1 1 calc GR . . . .
H83B H 0.2407 0.6396 0.7166 0.059 Uiso 1 1 calc GR . . . .
H83C H 0.2350 0.6067 0.6975 0.059 Uiso 1 1 calc GR . . . .
C58 C 0.5353(5) 0.39384(19) 0.8477(3) 0.052(2) Uani 1 1 d . . . . .
H58A H 0.5605 0.4090 0.8227 0.078 Uiso 1 1 calc GR . . . .
H58B H 0.4852 0.3835 0.8271 0.078 Uiso 1 1 calc GR . . . .
H58C H 0.5864 0.3806 0.8579 0.078 Uiso 1 1 calc GR . . . .
C90 C 0.7740(5) 0.64804(16) 0.4862(3) 0.0421(19) Uani 1 1 d . . . . .
H90A H 0.7653 0.6316 0.4604 0.063 Uiso 1 1 calc GR . . . .
H90B H 0.7530 0.6655 0.4664 0.063 Uiso 1 1 calc GR . . . .
H90C H 0.7365 0.6453 0.5214 0.063 Uiso 1 1 calc GR . . . .
C94 C 0.7175(5) 0.5503(2) 0.4517(3) 0.058(3) Uani 1 1 d . . . . .
H94A H 0.6840 0.5405 0.4832 0.087 Uiso 1 1 calc GR . . . .
H94B H 0.7242 0.5373 0.4187 0.087 Uiso 1 1 calc GR . . . .
H94C H 0.6813 0.5672 0.4399 0.087 Uiso 1 1 calc GR . . . .
C18 C 0.5094(5) 0.26726(19) 0.5067(3) 0.046(2) Uani 1 1 d . . . . .
H18A H 0.5181 0.2876 0.5154 0.068 Uiso 1 1 calc GR . . . .
H18B H 0.5179 0.2641 0.4651 0.068 Uiso 1 1 calc GR . . . .
H18C H 0.5563 0.2560 0.5282 0.068 Uiso 1 1 calc GR . . . .
C56 C 0.6723(6) 0.36899(16) 1.0450(3) 0.046(2) Uani 1 1 d . . . . .
H56A H 0.6786 0.3885 1.0599 0.069 Uiso 1 1 calc GR . . . .
H56B H 0.6889 0.3554 1.0756 0.069 Uiso 1 1 calc GR . . . .
H56C H 0.6067 0.3657 1.0327 0.069 Uiso 1 1 calc GR . . . .
C41 C 1.0666(5) 0.4417(2) 0.9375(3) 0.052(2) Uani 1 1 d . U . . .
C92 C 0.8928(6) 0.67417(16) 0.5463(3) 0.050(2) Uani 1 1 d . . . . .
H92A H 0.8546 0.6702 0.5809 0.075 Uiso 1 1 calc GR . . . .
H92B H 0.8738 0.6926 0.5299 0.075 Uiso 1 1 calc GR . . . .
H92C H 0.9600 0.6749 0.5570 0.075 Uiso 1 1 calc GR . . . .
C31 C 0.9374(5) 0.23436(16) 0.8173(3) 0.045(2) Uani 1 1 d . . . . .
H31A H 0.8760 0.2327 0.8369 0.067 Uiso 1 1 calc GR . . . .
H31B H 0.9883 0.2298 0.8446 0.067 Uiso 1 1 calc GR . . . .
H31C H 0.9396 0.2210 0.7846 0.067 Uiso 1 1 calc GR . . . .
C82 C 0.3385(5) 0.6068(2) 0.7930(3) 0.051(2) Uani 1 1 d . . . . .
H82A H 0.3017 0.5891 0.7895 0.077 Uiso 1 1 calc GR . . . .
H82B H 0.3003 0.6213 0.8128 0.077 Uiso 1 1 calc GR . . . .
H82C H 0.3963 0.6031 0.8153 0.077 Uiso 1 1 calc GR . . . .
C34 C 0.5611(5) 0.25644(18) 0.8000(3) 0.049(2) Uani 1 1 d . U . . .
H34A H 0.5581 0.2650 0.7613 0.073 Uiso 1 1 calc GR . . . .
H34B H 0.4984 0.2575 0.8183 0.073 Uiso 1 1 calc GR . . . .
H34C H 0.5807 0.2364 0.7968 0.073 Uiso 1 1 calc GR . . . .
C72 C 0.8102(6) 0.45760(19) 0.5667(3) 0.053(2) Uani 1 1 d . . . . .
H72A H 0.7610 0.4486 0.5431 0.079 Uiso 1 1 calc GR . . . .
H72B H 0.8694 0.4587 0.5445 0.079 Uiso 1 1 calc GR . . . .
H72C H 0.7899 0.4769 0.5776 0.079 Uiso 1 1 calc GR . . . .
C11 C 0.8792(5) 0.27574(17) 0.4024(3) 0.0389(19) Uani 1 1 d . . . . .
H11A H 0.9293 0.2698 0.4293 0.058 Uiso 1 1 calc GR . . . .
H11B H 0.9001 0.2927 0.3809 0.058 Uiso 1 1 calc GR . . . .
H11C H 0.8660 0.2602 0.3752 0.058 Uiso 1 1 calc GR . . . .
C32 C 0.9370(5) 0.28615(17) 0.8436(3) 0.044(2) Uani 1 1 d . . . . .
H32A H 0.9380 0.3055 0.8273 0.066 Uiso 1 1 calc GR . . . .
H32B H 0.9886 0.2841 0.8717 0.066 Uiso 1 1 calc GR . . . .
H32C H 0.8761 0.2828 0.8628 0.066 Uiso 1 1 calc GR . . . .
C14 C 0.2552(5) 0.21630(17) 0.6622(3) 0.044(2) Uani 1 1 d . . . . .
H14A H 0.2422 0.2358 0.6756 0.066 Uiso 1 1 calc GR . . . .
H14B H 0.2062 0.2034 0.6771 0.066 Uiso 1 1 calc GR . . . .
H14C H 0.2547 0.2159 0.6198 0.066 Uiso 1 1 calc GR . . . .
C66 C 0.4279(5) 0.4237(2) 0.7022(3) 0.051(2) Uani 1 1 d . . . . .
H66A H 0.4291 0.4109 0.7357 0.076 Uiso 1 1 calc GR . . . .
H66B H 0.3790 0.4174 0.6749 0.076 Uiso 1 1 calc GR . . . .
H66C H 0.4135 0.4432 0.7151 0.076 Uiso 1 1 calc GR . . . .
C76 C 0.3288(5) 0.54902(16) 0.6024(4) 0.050(2) Uani 1 1 d . . . . .
H76A H 0.3029 0.5602 0.6345 0.075 Uiso 1 1 calc GR . . . .
H76B H 0.2858 0.5331 0.5936 0.075 Uiso 1 1 calc GR . . . .
H76C H 0.3353 0.5612 0.5681 0.075 Uiso 1 1 calc GR . . . .
C36 C 0.6455(6) 0.2611(2) 0.8939(3) 0.066(3) Uani 1 1 d . . . . .
H36A H 0.6589 0.2406 0.8920 0.099 Uiso 1 1 calc GR . . . .
H36B H 0.5885 0.2643 0.9172 0.099 Uiso 1 1 calc GR . . . .
H36C H 0.6994 0.2710 0.9117 0.099 Uiso 1 1 calc GR . . . .
C19 C 0.3377(5) 0.2742(2) 0.4880(3) 0.055(2) Uani 1 1 d . . . . .
H19A H 0.2738 0.2688 0.5007 0.082 Uiso 1 1 calc GR . . . .
H19B H 0.3457 0.2692 0.4471 0.082 Uiso 1 1 calc GR . . . .
H19C H 0.3465 0.2948 0.4930 0.082 Uiso 1 1 calc GR . . . .
C91 C 0.9378(5) 0.65677(17) 0.4486(3) 0.045(2) Uani 1 1 d . . . . .
H91A H 1.0049 0.6571 0.4597 0.067 Uiso 1 1 calc GR . . . .
H91B H 0.9201 0.6753 0.4322 0.067 Uiso 1 1 calc GR . . . .
H91C H 0.9273 0.6418 0.4197 0.067 Uiso 1 1 calc GR . . . .
C10 C 0.8083(6) 0.30655(16) 0.4791(3) 0.047(2) Uani 1 1 d . . . . .
H10A H 0.7520 0.3093 0.5034 0.070 Uiso 1 1 calc GR . . . .
H10B H 0.8222 0.3243 0.4582 0.070 Uiso 1 1 calc GR . . . .
H10C H 0.8625 0.3015 0.5036 0.070 Uiso 1 1 calc GR . . . .
C54 C 0.8394(5) 0.3720(2) 1.0095(4) 0.061(3) Uani 1 1 d . . . . .
H54A H 0.8794 0.3706 0.9750 0.092 Uiso 1 1 calc GR . . . .
H54B H 0.8621 0.3585 1.0389 0.092 Uiso 1 1 calc GR . . . .
H54C H 0.8426 0.3915 1.0249 0.092 Uiso 1 1 calc GR . . . .
C24 C 0.3253(5) 0.30946(18) 0.7617(3) 0.048(2) Uani 1 1 d . . . . .
H24A H 0.2780 0.2960 0.7766 0.072 Uiso 1 1 calc GR . . . .
H24B H 0.3025 0.3290 0.7673 0.072 Uiso 1 1 calc GR . . . .
H24C H 0.3852 0.3069 0.7827 0.072 Uiso 1 1 calc GR . . . .
C4 C 1.0571(5) 0.25441(18) 0.5695(4) 0.053(2) Uani 1 1 d . . . . .
H4A H 1.0811 0.2583 0.5305 0.080 Uiso 1 1 calc GR . . . .
H4B H 1.1088 0.2473 0.5938 0.080 Uiso 1 1 calc GR . . . .
H4C H 1.0316 0.2721 0.5863 0.080 Uiso 1 1 calc GR . . . .
C59 C 0.4513(6) 0.3845(2) 0.9400(3) 0.068(3) Uani 1 1 d . . . . .
H59A H 0.4994 0.3703 0.9509 0.102 Uiso 1 1 calc GR . . . .
H59B H 0.3996 0.3749 0.9193 0.102 Uiso 1 1 calc GR . . . .
H59C H 0.4262 0.3936 0.9750 0.102 Uiso 1 1 calc GR . . . .
C6 C 0.8072(6) 0.19093(17) 0.4264(3) 0.047(2) Uani 1 1 d . . . . .
H6A H 0.8016 0.2100 0.4090 0.071 Uiso 1 1 calc GR . . . .
H6B H 0.7931 0.1764 0.3972 0.071 Uiso 1 1 calc GR . . . .
H6C H 0.8720 0.1882 0.4409 0.071 Uiso 1 1 calc GR . . . .
C38 C 1.0337(7) 0.3837(2) 0.7253(4) 0.088(3) Uani 1 1 d . . . . .
H38A H 0.9710 0.3790 0.7411 0.132 Uiso 1 1 calc GR . . . .
H38B H 1.0514 0.3694 0.6962 0.132 Uiso 1 1 calc GR . . . .
H38C H 1.0318 0.4026 0.7074 0.132 Uiso 1 1 calc GR . . . .
C78 C 0.3846(5) 0.6288(2) 0.5104(3) 0.062(3) Uani 1 1 d . . . . .
H78A H 0.3556 0.6103 0.5015 0.093 Uiso 1 1 calc GR . . . .
H78B H 0.4024 0.6383 0.4742 0.093 Uiso 1 1 calc GR . . . .
H78C H 0.3392 0.6407 0.5316 0.093 Uiso 1 1 calc GR . . . .
C52 C 0.6927(6) 0.48374(17) 0.9822(3) 0.057(2) Uani 1 1 d . . . . .
H52A H 0.7535 0.4846 0.9617 0.085 Uiso 1 1 calc GR . . . .
H52B H 0.6824 0.5017 1.0030 0.085 Uiso 1 1 calc GR . . . .
H52C H 0.6413 0.4808 0.9543 0.085 Uiso 1 1 calc GR . . . .
C22 C 0.4090(5) 0.32478(16) 0.6718(4) 0.058(2) Uani 1 1 d . . . . .
H22A H 0.4697 0.3236 0.6924 0.087 Uiso 1 1 calc GR . . . .
H22B H 0.3831 0.3441 0.6755 0.087 Uiso 1 1 calc GR . . . .
H22C H 0.4187 0.3203 0.6308 0.087 Uiso 1 1 calc GR . . . .
C20 C 0.3980(7) 0.22635(18) 0.5183(3) 0.063(3) Uani 1 1 d . . . . .
H20A H 0.4404 0.2165 0.5453 0.095 Uiso 1 1 calc GR . . . .
H20B H 0.4129 0.2205 0.4786 0.095 Uiso 1 1 calc GR . . . .
H20C H 0.3321 0.2214 0.5272 0.095 Uiso 1 1 calc GR . . . .
C95 C 0.8670(6) 0.5748(2) 0.4248(3) 0.073(3) Uani 1 1 d . . . . .
H95A H 0.8262 0.5897 0.4083 0.110 Uiso 1 1 calc GR . . . .
H95B H 0.8847 0.5612 0.3944 0.110 Uiso 1 1 calc GR . . . .
H95C H 0.9244 0.5836 0.4408 0.110 Uiso 1 1 calc GR . . . .
C35 C 0.5939(6) 0.3038(2) 0.8398(4) 0.069(3) Uani 1 1 d . . . . .
H35A H 0.6431 0.3158 0.8572 0.103 Uiso 1 1 calc GR . . . .
H35B H 0.5366 0.3045 0.8638 0.103 Uiso 1 1 calc GR . . . .
H35C H 0.5790 0.3109 0.8009 0.103 Uiso 1 1 calc GR . . . .
C50 C 0.7724(6) 0.46399(18) 1.0699(3) 0.060(2) Uani 1 1 d . . . . .
H50A H 0.7723 0.4480 1.0972 0.090 Uiso 1 1 calc GR . . . .
H50B H 0.7606 0.4818 1.0909 0.090 Uiso 1 1 calc GR . . . .
H50C H 0.8341 0.4651 1.0505 0.090 Uiso 1 1 calc GR . . . .
C7 C 0.6377(5) 0.19476(19) 0.4567(4) 0.065(3) Uani 1 1 d . . . . .
H7A H 0.5946 0.1935 0.4900 0.097 Uiso 1 1 calc GR . . . .
H7B H 0.6183 0.1809 0.4272 0.097 Uiso 1 1 calc GR . . . .
H7C H 0.6352 0.2141 0.4405 0.097 Uiso 1 1 calc GR . . . .
C40 C 1.2015(6) 0.39196(19) 0.7542(5) 0.094(4) Uani 1 1 d . . . . .
H40A H 1.1983 0.4110 0.7367 0.141 Uiso 1 1 calc GR . . . .
H40B H 1.2239 0.3782 0.7253 0.141 Uiso 1 1 calc GR . . . .
H40C H 1.2454 0.3923 0.7870 0.141 Uiso 1 1 calc GR . . . .
C60 C 0.4247(6) 0.4301(2) 0.8870(4) 0.077(3) Uani 1 1 d . . . . .
H60A H 0.3996 0.4383 0.9229 0.116 Uiso 1 1 calc GR . . . .
H60B H 0.3725 0.4220 0.8643 0.116 Uiso 1 1 calc GR . . . .
H60C H 0.4562 0.4451 0.8645 0.116 Uiso 1 1 calc GR . . . .
C96 C 0.8704(7) 0.5345(2) 0.4926(4) 0.087(4) Uani 1 1 d . . . . .
H96A H 0.9311 0.5412 0.5083 0.130 Uiso 1 1 calc GR . . . .
H96B H 0.8822 0.5215 0.4600 0.130 Uiso 1 1 calc GR . . . .
H96C H 0.8352 0.5243 0.5229 0.130 Uiso 1 1 calc GR . . . .
C51 C 0.5997(6) 0.4564(2) 1.0548(4) 0.068(3) Uani 1 1 d . . . . .
H51A H 0.5502 0.4526 1.0260 0.103 Uiso 1 1 calc GR . . . .
H51B H 0.5849 0.4741 1.0756 0.103 Uiso 1 1 calc GR . . . .
H51C H 0.6028 0.4405 1.0823 0.103 Uiso 1 1 calc GR . . . .
C44B C 0.9704(15) 0.4422(6) 0.9574(11) 0.061(6) Uani 0.492(14) 1 d . U P A 2
H44A H 0.9456 0.4617 0.9547 0.092 Uiso 0.492(14) 1 calc GR . P A 2
H44B H 0.9679 0.4357 0.9977 0.092 Uiso 0.492(14) 1 calc GR . P A 2
H44C H 0.9318 0.4294 0.9332 0.092 Uiso 0.492(14) 1 calc GR . P A 2
C39 C 1.1032(6) 0.35480(18) 0.8019(5) 0.078(3) Uani 1 1 d . . . . .
H39A H 1.1480 0.3541 0.8343 0.118 Uiso 1 1 calc GR . . . .
H39B H 1.1202 0.3402 0.7734 0.118 Uiso 1 1 calc GR . . . .
H39C H 1.0388 0.3512 0.8162 0.118 Uiso 1 1 calc GR . . . .
C42B C 1.1301(14) 0.4591(5) 0.9712(7) 0.067(6) Uani 0.492(14) 1 d . U P A 2
H42A H 1.1958 0.4540 0.9621 0.101 Uiso 0.492(14) 1 calc GR . P A 2
H42B H 1.1181 0.4559 1.0125 0.101 Uiso 0.492(14) 1 calc GR . P A 2
H42C H 1.1194 0.4793 0.9619 0.101 Uiso 0.492(14) 1 calc GR . P A 2
C42A C 1.1531(12) 0.4319(6) 0.9558(8) 0.076(6) Uani 0.508(14) 1 d . U P A 1
H42D H 1.1715 0.4152 0.9326 0.113 Uiso 0.508(14) 1 calc GR . P A 1
H42E H 1.1491 0.4264 0.9966 0.113 Uiso 0.508(14) 1 calc GR . P A 1
H42F H 1.2006 0.4470 0.9512 0.113 Uiso 0.508(14) 1 calc GR . P A 1
C44A C 1.0496(16) 0.4740(5) 0.9707(7) 0.079(6) Uani 0.508(14) 1 d . U P A 1
H44D H 1.1039 0.4865 0.9628 0.118 Uiso 0.508(14) 1 calc GR . P A 1
H44E H 1.0434 0.4712 1.0125 0.118 Uiso 0.508(14) 1 calc GR . P A 1
H44F H 0.9916 0.4829 0.9556 0.118 Uiso 0.508(14) 1 calc GR . P A 1
C43B C 1.1020(18) 0.4084(5) 0.9447(7) 0.086(6) Uani 0.492(14) 1 d . U P A 2
H43A H 1.0526 0.3955 0.9301 0.129 Uiso 0.492(14) 1 calc GR . P A 2
H43B H 1.1139 0.4043 0.9857 0.129 Uiso 0.492(14) 1 calc GR . P A 2
H43C H 1.1605 0.4055 0.9225 0.129 Uiso 0.492(14) 1 calc GR . P A 2
C43A C 0.9802(13) 0.4272(5) 0.9493(9) 0.052(5) Uani 0.508(14) 1 d . U P A 1
H43D H 0.9268 0.4386 0.9349 0.078 Uiso 0.508(14) 1 calc GR . P A 1
H43E H 0.9736 0.4245 0.9912 0.078 Uiso 0.508(14) 1 calc GR . P A 1
H43F H 0.9804 0.4086 0.9300 0.078 Uiso 0.508(14) 1 calc GR . P A 1

loop_
_atom_site_aniso_label
_atom_site_aniso_U_11
_atom_site_aniso_U_22
_atom_site_aniso_U_33
_atom_site_aniso_U_23
_atom_site_aniso_U_13
_atom_site_aniso_U_12
Mo1 0.0140(2) 0.0263(3) 0.0122(3) -0.0005(2) 0.0000(2) 0.0022(2)
Mo3 0.0133(2) 0.0227(3) 0.0158(3) -0.0003(2) -0.0008(2) 0.0020(2)
Mo2 0.0164(3) 0.0257(3) 0.0175(3) 0.0004(2) -0.0008(2) -0.0025(2)
Si6 0.0144(8) 0.0246(10) 0.0176(9) -0.0011(7) 0.0005(7) -0.0001(7)
Si3 0.0156(8) 0.0273(10) 0.0139(8) -0.0003(7) 0.0008(7) -0.0031(7)
Si9 0.0137(8) 0.0280(10) 0.0156(9) -0.0023(7) 0.0016(7) -0.0009(7)
Si1 0.0188(9) 0.0285(11) 0.0144(9) 0.0005(7) 0.0018(7) 0.0053(7)
Si2 0.0159(8) 0.0252(10) 0.0171(9) -0.0010(7) 0.0005(7) 0.0019(7)
Si8 0.0125(8) 0.0283(11) 0.0177(9) 0.0010(7) 0.0018(7) 0.0011(7)
Si7 0.0136(8) 0.0272(10) 0.0220(9) -0.0017(8) -0.0010(7) 0.0026(7)
Si4 0.0162(9) 0.0328(11) 0.0198(9) 0.0034(8) 0.0012(7) -0.0023(8)
Si5 0.0220(9) 0.0299(11) 0.0181(9) 0.0022(8) 0.0004(7) -0.0051(8)
O28 0.015(2) 0.023(2) 0.020(2) -0.0002(18) 0.0011(17) 0.0014(18)
O27 0.011(2) 0.028(3) 0.021(2) -0.0015(18) 0.0028(17) 0.0019(18)
O14 0.015(2) 0.028(3) 0.022(2) 0.0035(19) 0.0022(17) 0.0009(18)
O2 0.020(2) 0.027(3) 0.019(2) -0.0036(18) 0.0012(18) 0.0009(19)
O17 0.017(2) 0.020(2) 0.019(2) 0.0019(17) -0.0004(17) 0.0007(17)
O15 0.022(2) 0.027(3) 0.021(2) 0.0015(19) -0.0014(18) -0.0048(19)
O30 0.015(2) 0.027(3) 0.021(2) -0.0039(18) -0.0034(17) 0.0006(18)
O4 0.023(2) 0.020(2) 0.017(2) -0.0003(18) 0.0013(17) 0.0013(18)
O8 0.026(2) 0.033(3) 0.014(2) 0.0014(19) 0.0020(18) 0.009(2)
O1 0.021(2) 0.026(3) 0.019(2) -0.0003(18) -0.0029(18) 0.0028(19)
O7 0.036(3) 0.029(3) 0.014(2) -0.0026(19) 0.0029(19) 0.000(2)
O3 0.028(2) 0.019(2) 0.017(2) 0.0011(17) 0.0036(18) 0.0012(18)
O9 0.018(2) 0.029(3) 0.028(2) 0.000(2) 0.0094(18) 0.0009(19)
O13 0.017(2) 0.042(3) 0.013(2) -0.0053(19) 0.0056(17) -0.0084(19)
O36 0.018(2) 0.036(3) 0.027(2) 0.008(2) 0.0009(19) -0.001(2)
O29 0.015(2) 0.024(2) 0.019(2) -0.0002(18) -0.0039(17) 0.0003(18)
O21 0.026(2) 0.033(3) 0.018(2) -0.0023(19) 0.0027(18) -0.010(2)
O25 0.020(2) 0.032(3) 0.017(2) -0.0039(19) -0.0016(18) -0.0003(19)
O37 0.019(2) 0.031(3) 0.019(2) -0.0051(19) 0.0038(17) 0.0016(19)
O10 0.014(2) 0.037(3) 0.017(2) -0.0005(19) 0.0002(17) 0.0064(19)
O32 0.015(2) 0.027(3) 0.037(3) -0.004(2) 0.0005(19) 0.0001(19)
O26 0.015(2) 0.038(3) 0.020(2) -0.0003(19) 0.0025(18) 0.0003(19)
O11 0.022(2) 0.031(3) 0.023(2) -0.0036(19) 0.0012(18) 0.006(2)
O33 0.017(2) 0.036(3) 0.021(2) 0.000(2) -0.0001(18) 0.0059(19)
O16 0.021(2) 0.021(2) 0.025(2) 0.0004(19) -0.0038(18) -0.0017(18)
O6 0.025(2) 0.037(3) 0.020(2) 0.007(2) 0.0021(19) 0.008(2)
O34 0.017(2) 0.039(3) 0.028(2) -0.001(2) 0.0061(18) 0.004(2)
O35 0.016(2) 0.037(3) 0.026(2) -0.001(2) -0.0039(18) 0.0079(19)
O38 0.022(2) 0.036(3) 0.017(2) -0.0002(19) -0.0055(18) -0.001(2)
O12 0.019(2) 0.037(3) 0.016(2) 0.0001(19) -0.0007(18) -0.0064(19)
O39 0.019(2) 0.039(3) 0.021(2) -0.004(2) 0.0006(18) -0.001(2)
O31 0.049(3) 0.027(3) 0.035(3) -0.009(2) 0.002(2) -0.003(2)
N1 0.017(3) 0.031(3) 0.013(3) -0.003(2) 0.009(2) 0.001(2)
O22 0.041(3) 0.035(3) 0.025(2) -0.006(2) -0.003(2) -0.003(2)
N3 0.016(3) 0.025(3) 0.017(3) 0.001(2) 0.007(2) 0.001(2)
O23 0.054(3) 0.029(3) 0.020(2) 0.006(2) -0.002(2) 0.000(2)
O18 0.034(3) 0.035(3) 0.044(3) 0.006(2) 0.002(2) 0.005(2)
O5 0.032(3) 0.031(3) 0.041(3) -0.006(2) 0.002(2) -0.003(2)
N2 0.017(3) 0.026(3) 0.023(3) 0.006(2) 0.007(2) -0.001(2)
O24 0.025(2) 0.050(3) 0.033(3) -0.006(2) 0.003(2) -0.006(2)
O20 0.041(3) 0.092(5) 0.017(2) 0.010(3) -0.005(2) -0.038(3)
O19 0.053(3) 0.041(4) 0.074(4) 0.024(3) 0.035(3) 0.014(3)
C105 0.007(3) 0.039(4) 0.023(3) 0.001(3) 0.002(2) -0.002(3)
C25 0.034(4) 0.016(4) 0.027(4) 0.001(3) 0.005(3) 0.002(3)
C97 0.024(3) 0.024(4) 0.030(4) -0.002(3) 0.006(3) 0.001(3)
C69 0.021(3) 0.040(4) 0.027(4) -0.007(3) 0.006(3) -0.001(3)
C27 0.030(4) 0.027(4) 0.036(4) 0.008(3) 0.005(3) 0.005(3)
C45 0.019(3) 0.027(4) 0.027(4) 0.002(3) 0.004(3) -0.004(3)
C77 0.026(4) 0.041(5) 0.030(4) 0.007(3) 0.002(3) 0.012(3)
C98 0.032(4) 0.023(4) 0.047(4) 0.004(3) -0.002(3) 0.007(3)
C61 0.028(3) 0.017(4) 0.030(4) -0.001(3) -0.001(3) 0.003(3)
C64 0.055(5) 0.022(4) 0.033(4) 0.005(3) 0.005(4) 0.006(3)
C106 0.021(3) 0.038(4) 0.031(4) -0.010(3) 0.004(3) -0.003(3)
C86 0.013(3) 0.067(6) 0.034(4) -0.010(4) -0.005(3) 0.003(3)
C1 0.021(3) 0.037(4) 0.027(4) 0.005(3) -0.005(3) 0.014(3)
C5 0.034(4) 0.032(4) 0.026(4) -0.014(3) -0.006(3) 0.011(3)
C85 0.018(3) 0.049(5) 0.028(4) -0.002(3) -0.007(3) 0.011(3)
C75 0.036(4) 0.032(4) 0.046(5) -0.008(3) -0.004(3) -0.007(3)
C101 0.016(3) 0.029(4) 0.028(4) 0.005(3) -0.007(3) -0.001(3)
C62 0.032(4) 0.029(4) 0.047(4) -0.010(3) 0.002(3) -0.004(3)
C29 0.014(3) 0.044(4) 0.020(3) 0.005(3) -0.002(3) -0.007(3)
C89 0.026(4) 0.034(4) 0.031(4) 0.012(3) 0.006(3) -0.003(3)
C73 0.021(3) 0.028(4) 0.045(4) -0.004(3) -0.006(3) 0.001(3)
C21 0.017(3) 0.036(4) 0.032(4) -0.007(3) 0.003(3) 0.000(3)
C33 0.020(3) 0.076(6) 0.011(3) -0.002(3) 0.002(3) -0.006(4)
C17 0.026(3) 0.045(5) 0.010(3) 0.001(3) 0.009(3) 0.002(3)
C79 0.045(4) 0.046(5) 0.022(4) 0.000(3) -0.006(3) 0.006(4)
C100 0.034(4) 0.026(4) 0.052(5) -0.014(3) 0.003(3) 0.000(3)
C57 0.020(3) 0.062(6) 0.029(4) 0.006(4) 0.005(3) -0.013(3)
C71 0.030(4) 0.047(5) 0.047(5) -0.007(4) 0.014(3) 0.003(4)
C26 0.027(4) 0.031(4) 0.045(4) 0.010(3) -0.001(3) -0.006(3)
C88 0.015(3) 0.071(6) 0.030(4) -0.003(4) 0.003(3) 0.005(3)
C108 0.032(4) 0.081(7) 0.039(5) 0.024(4) 0.006(3) 0.002(4)
C3 0.034(4) 0.068(6) 0.019(4) 0.010(4) 0.002(3) 0.019(4)
C65 0.015(3) 0.038(4) 0.027(4) 0.001(3) -0.009(3) -0.007(3)
C93 0.024(4) 0.050(5) 0.027(4) -0.016(3) 0.013(3) -0.002(3)
C16 0.042(4) 0.030(5) 0.059(5) -0.002(4) 0.006(4) -0.006(4)
C87 0.036(4) 0.062(6) 0.044(5) 0.012(4) -0.008(4) 0.008(4)
C53 0.033(4) 0.040(5) 0.022(4) 0.013(3) 0.001(3) -0.005(3)
C9 0.032(4) 0.034(4) 0.017(3) 0.013(3) 0.006(3) 0.007(3)
C46 0.036(4) 0.037(5) 0.038(4) 0.006(3) 0.001(3) -0.011(3)
C63 0.029(4) 0.032(4) 0.028(4) -0.003(3) 0.003(3) 0.005(3)
C48 0.040(5) 0.042(5) 0.063(5) -0.005(4) 0.008(4) 0.010(4)
C81 0.016(3) 0.055(5) 0.030(4) -0.011(3) -0.002(3) 0.007(3)
C102 0.027(4) 0.041(5) 0.028(4) -0.005(3) -0.007(3) -0.005(3)
C8 0.047(4) 0.030(4) 0.038(4) -0.009(3) 0.016(4) 0.001(3)
C49 0.041(4) 0.039(5) 0.029(4) -0.009(3) 0.010(3) -0.008(3)
C13 0.023(3) 0.029(4) 0.023(3) 0.002(3) 0.008(3) -0.006(3)
C55 0.044(4) 0.036(5) 0.042(4) 0.008(4) 0.006(4) 0.002(4)
C99 0.022(4) 0.032(4) 0.059(5) -0.002(4) 0.003(3) -0.009(3)
C104 0.022(3) 0.034(4) 0.041(4) 0.005(3) 0.001(3) 0.004(3)
C12 0.036(4) 0.063(6) 0.038(4) 0.027(4) 0.002(3) 0.011(4)
C2 0.038(4) 0.053(5) 0.040(4) 0.003(4) 0.004(4) 0.024(4)
C28 0.072(6) 0.027(4) 0.039(4) -0.007(3) 0.002(4) -0.004(4)
C68 0.034(4) 0.045(5) 0.035(4) 0.000(3) -0.014(3) 0.003(3)
C15 0.055(5) 0.059(6) 0.031(4) 0.006(4) 0.007(4) -0.021(4)
C30 0.022(4) 0.065(6) 0.045(5) 0.003(4) -0.006(3) -0.009(4)
C23 0.026(4) 0.049(5) 0.034(4) 0.003(3) -0.001(3) 0.009(3)
C84 0.027(4) 0.058(6) 0.055(5) -0.032(4) 0.006(4) 0.001(4)
C103 0.024(4) 0.044(5) 0.038(4) 0.003(3) -0.007(3) 0.001(3)
C47 0.017(3) 0.052(5) 0.034(4) -0.004(3) 0.007(3) -0.011(3)
C80 0.052(5) 0.041(5) 0.061(5) 0.008(4) 0.021(4) 0.000(4)
C37 0.026(4) 0.033(5) 0.058(5) 0.004(4) 0.007(4) 0.001(3)
C67 0.044(4) 0.025(4) 0.055(5) -0.007(4) -0.017(4) -0.006(3)
C70 0.031(4) 0.076(6) 0.041(5) -0.021(4) 0.014(3) -0.015(4)
C74 0.040(4) 0.048(5) 0.054(5) 0.004(4) 0.009(4) -0.004(4)
C107 0.026(4) 0.059(5) 0.030(4) -0.013(4) 0.009(3) -0.004(4)
C83 0.014(3) 0.064(6) 0.040(4) -0.015(4) -0.001(3) 0.011(3)
C58 0.039(4) 0.080(7) 0.037(5) -0.007(4) -0.002(4) -0.018(4)
C90 0.032(4) 0.044(5) 0.050(5) 0.020(4) 0.001(4) 0.007(3)
C94 0.027(4) 0.101(8) 0.047(5) -0.040(5) 0.001(4) -0.017(4)
C18 0.032(4) 0.079(6) 0.026(4) 0.006(4) 0.007(3) 0.003(4)
C56 0.070(6) 0.038(5) 0.030(4) 0.007(3) 0.003(4) -0.011(4)
C41 0.038(4) 0.097(6) 0.021(4) 0.009(4) -0.005(3) -0.023(4)
C92 0.070(6) 0.036(5) 0.044(5) 0.003(4) 0.016(4) -0.002(4)
C31 0.039(4) 0.046(5) 0.050(5) 0.015(4) -0.012(4) -0.004(4)
C82 0.029(4) 0.098(7) 0.026(4) -0.009(4) 0.011(3) 0.014(4)
C34 0.045(3) 0.054(3) 0.048(3) -0.0031(18) 0.0042(18) -0.0040(18)
C72 0.057(5) 0.067(6) 0.035(4) 0.009(4) 0.019(4) 0.000(5)
C11 0.036(4) 0.054(5) 0.027(4) 0.013(3) 0.011(3) 0.012(4)
C32 0.038(4) 0.062(6) 0.032(4) -0.008(4) -0.015(3) -0.013(4)
C14 0.024(4) 0.051(5) 0.057(5) 0.006(4) 0.000(3) -0.009(4)
C66 0.027(4) 0.089(7) 0.036(4) 0.001(4) -0.005(3) -0.009(4)
C76 0.031(4) 0.033(5) 0.086(6) -0.007(4) -0.022(4) -0.001(3)
C36 0.049(5) 0.108(9) 0.039(5) 0.009(5) 0.004(4) -0.007(5)
C19 0.034(4) 0.106(8) 0.024(4) -0.002(4) -0.007(3) 0.013(5)
C91 0.041(4) 0.051(5) 0.042(5) 0.014(4) 0.013(4) -0.003(4)
C10 0.071(6) 0.036(5) 0.033(4) 0.008(4) 0.012(4) 0.000(4)
C54 0.047(5) 0.077(7) 0.060(6) 0.025(5) -0.027(4) -0.013(5)
C24 0.041(5) 0.064(6) 0.039(4) -0.022(4) -0.008(4) 0.018(4)
C4 0.030(4) 0.059(6) 0.071(6) 0.017(5) -0.020(4) -0.003(4)
C59 0.063(6) 0.100(8) 0.042(5) 0.017(5) -0.006(4) -0.053(6)
C6 0.074(6) 0.040(5) 0.028(4) -0.006(3) 0.008(4) 0.005(4)
C38 0.066(7) 0.085(9) 0.112(9) -0.022(7) 0.009(6) 0.005(6)
C78 0.037(5) 0.109(8) 0.041(5) 0.023(5) -0.011(4) 0.023(5)
C52 0.087(7) 0.036(5) 0.047(5) -0.004(4) -0.003(5) 0.003(5)
C22 0.047(5) 0.027(5) 0.100(7) -0.008(5) 0.016(5) -0.002(4)
C20 0.103(7) 0.057(6) 0.030(4) -0.015(4) 0.025(5) -0.023(5)
C95 0.075(6) 0.094(8) 0.051(6) -0.040(5) 0.046(5) -0.029(6)
C35 0.047(5) 0.079(8) 0.080(7) -0.007(6) 0.018(5) 0.009(5)
C50 0.085(7) 0.054(6) 0.040(5) -0.017(4) -0.013(5) -0.009(5)
C7 0.051(5) 0.067(7) 0.077(6) -0.034(5) -0.038(5) 0.022(5)
C40 0.054(6) 0.034(6) 0.194(12) 0.004(7) 0.054(7) 0.006(5)
C60 0.040(5) 0.097(9) 0.095(8) -0.001(6) -0.016(5) 0.002(5)
C96 0.110(9) 0.064(7) 0.087(7) -0.045(6) -0.035(6) 0.044(6)
C51 0.063(6) 0.080(7) 0.062(6) -0.030(5) 0.040(5) -0.019(5)
C44B 0.047(6) 0.094(15) 0.042(12) -0.008(12) 0.003(6) -0.021(7)
C39 0.052(5) 0.037(6) 0.146(10) 0.034(6) 0.056(6) 0.017(4)
C42B 0.053(9) 0.127(13) 0.021(8) 0.000(8) 0.000(7) -0.033(9)
C42A 0.046(7) 0.128(15) 0.052(11) 0.028(10) -0.010(6) -0.012(7)
C44A 0.084(12) 0.105(9) 0.047(11) 0.002(7) 0.020(9) -0.031(7)
C43B 0.124(14) 0.113(9) 0.021(9) 0.021(7) 0.021(10) 0.015(8)
C43A 0.042(7) 0.102(13) 0.013(9) 0.004(9) 0.001(6) -0.029(8)

loop_
_atom_type_symbol
_atom_type_description
_atom_type_scat_dispersion_real
_atom_type_scat_dispersion_imag
_atom_type_scat_source
C C 0.0033 0.0016 'International Tables Vol C Tables 4.2.6.8 and 6.1.1.4'
H H 0.0000 0.0000 'International Tables Vol C Tables 4.2.6.8 and 6.1.1.4'
Mo Mo -1.6832 0.6857 'International Tables Vol C Tables 4.2.6.8 and 6.1.1.4'
N N 0.0061 0.0033 'International Tables Vol C Tables 4.2.6.8 and 6.1.1.4'
O O 0.0106 0.0060 'International Tables Vol C Tables 4.2.6.8 and 6.1.1.4'
Si Si 0.0817 0.0704 'International Tables Vol C Tables 4.2.6.8 and 6.1.1.4'

loop_
_exptl_crystal_face_index_h
_exptl_crystal_face_index_k
_exptl_crystal_face_index_l
_exptl_crystal_face_perp_dist
_exptl_oxdiff_crystal_face_indexfrac_h
_exptl_oxdiff_crystal_face_indexfrac_k
_exptl_oxdiff_crystal_face_indexfrac_l
_exptl_oxdiff_crystal_face_x
_exptl_oxdiff_crystal_face_y
_exptl_oxdiff_crystal_face_z
15 27 15 0.1335 14.9728 26.9769 15.0488 -0.2219 -0.9112 -0.2634
-15 -27 -16 0.1550 -14.9725 -26.9734 -16.0489 0.2188 0.9190 0.2929
1 -10 -32 0.1629 1.0151 -9.8717 -32.0177 0.0588 0.2308 0.9676
0 10 32 0.2660 -0.0157 9.8758 32.0179 -0.0500 -0.2784 -0.9541
6 -63 4 0.0133 6.0275 -62.9142 3.8954 0.9985 -0.1299 0.0127
-6 63 -4 0.0383 -6.0275 62.9142 -3.8954 -0.9985 0.1299 -0.0127

loop_
_geom_angle_atom_site_label_1
_geom_angle_atom_site_label_2
_geom_angle_atom_site_label_3
_geom_angle
O2 Mo1 Si3 105.23(12)
O2 Mo1 O4 87.49(15)
O2 Mo1 O3 118.63(16)
O4 Mo1 Si3 35.00(10)
O1 Mo1 Si3 106.04(12)
O1 Mo1 O2 116.47(17)
O1 Mo1 O4 88.09(15)
O1 Mo1 O3 117.62(16)
O3 Mo1 Si3 32.80(12)
O3 Mo1 O4 67.79(15)
N1 Mo1 Si3 129.89(16)
N1 Mo1 O2 99.2(2)
N1 Mo1 O4 164.85(18)
N1 Mo1 O1 100.8(2)
N1 Mo1 O3 97.1(2)
O28 Mo3 Si9 107.85(12)
O28 Mo3 O27 114.88(17)
O28 Mo3 O30 88.99(15)
O28 Mo3 O29 120.52(16)
O27 Mo3 Si9 105.31(12)
O27 Mo3 O30 87.90(15)
O27 Mo3 O29 117.65(16)
O30 Mo3 Si9 34.91(10)
O29 Mo3 Si9 32.54(12)
O29 Mo3 O30 67.45(15)
N3 Mo3 Si9 128.44(16)
N3 Mo3 O28 99.51(19)
N3 Mo3 O27 101.23(19)
N3 Mo3 O30 163.34(18)
N3 Mo3 O29 95.90(19)
O14 Mo2 Si6 105.22(12)
O14 Mo2 O17 87.66(15)
O14 Mo2 O16 116.07(17)
O17 Mo2 Si6 34.95(10)
O15 Mo2 Si6 105.33(12)
O15 Mo2 O14 116.69(17)
O15 Mo2 O17 87.28(15)
O15 Mo2 O16 119.59(16)
O16 Mo2 Si6 32.73(12)
O16 Mo2 O17 67.66(15)
N2 Mo2 Si6 129.42(17)
N2 Mo2 O14 100.4(2)
N2 Mo2 O17 164.37(19)
N2 Mo2 O15 100.8(2)
N2 Mo2 O16 96.7(2)
O17 Si6 Mo2 54.49(14)
O25 Si6 Mo2 121.42(16)
O25 Si6 O17 107.9(2)
O25 Si6 O16 115.0(2)
O26 Si6 Mo2 130.69(16)
O26 Si6 O17 116.7(2)
O26 Si6 O25 107.6(2)
O26 Si6 O16 114.9(2)
O16 Si6 Mo2 39.97(14)
O16 Si6 O17 94.4(2)
O4 Si3 Mo1 54.85(14)
O3 Si3 Mo1 40.35(13)
O3 Si3 O4 95.2(2)
O13 Si3 Mo1 127.11(15)
O13 Si3 O4 116.1(2)
O13 Si3 O3 113.7(2)
O12 Si3 Mo1 124.12(16)
O12 Si3 O4 108.2(2)
O12 Si3 O3 114.8(2)
O12 Si3 O13 108.5(2)
O30 Si9 Mo3 54.90(14)
O29 Si9 Mo3 39.59(13)
O29 Si9 O30 94.5(2)
O38 Si9 Mo3 122.29(16)
O38 Si9 O30 108.7(2)
O38 Si9 O29 113.4(2)
O38 Si9 O39 109.0(2)
O39 Si9 Mo3 128.29(16)
O39 Si9 O30 115.7(2)
O39 Si9 O29 114.9(2)
O8 Si1 O1 110.4(2)
O8 Si1 O6 107.9(2)
O7 Si1 O8 109.5(2)
O7 Si1 O1 107.5(2)
O7 Si1 O6 112.8(2)
O6 Si1 O1 108.8(2)
O9 Si2 O2 106.7(2)
O9 Si2 O10 114.0(2)
O9 Si2 O11 107.7(2)
O10 Si2 O2 110.8(2)
O11 Si2 O2 111.0(2)
O11 Si2 O10 106.7(2)
O36 Si8 O28 110.7(2)
O37 Si8 O28 106.4(2)
O37 Si8 O36 114.0(2)
O35 Si8 O28 111.1(2)
O35 Si8 O36 106.3(2)
O35 Si8 O37 108.4(2)
O32 Si7 O27 106.3(2)
O32 Si7 O33 114.0(2)
O32 Si7 O34 109.1(2)
O33 Si7 O27 110.4(2)
O34 Si7 O27 110.7(2)
O34 Si7 O33 106.4(2)
O21 Si4 O14 108.7(2)
O20 Si4 O14 110.2(3)
O20 Si4 O21 108.2(2)
O19 Si4 O14 110.5(3)
O19 Si4 O21 110.5(3)
O19 Si4 O20 108.7(3)
O22 Si5 O15 110.7(2)
O23 Si5 O15 108.4(2)
O23 Si5 O22 108.7(2)
O23 Si5 O24 112.8(3)
O24 Si5 O15 108.5(2)
O24 Si5 O22 107.8(2)
Si8 O28 Mo3 132.0(2)
Si7 O27 Mo3 140.3(3)
Si4 O14 Mo2 145.0(3)
Si2 O2 Mo1 140.4(3)
Si6 O17 Mo2 90.56(18)
C61 O17 Mo2 136.5(3)
C61 O17 Si6 130.9(3)
Si5 O15 Mo2 143.3(3)
Si9 O30 Mo3 90.18(18)
C97 O30 Mo3 137.0(3)
C97 O30 Si9 132.1(3)
Si3 O4 Mo1 90.16(18)
C25 O4 Mo1 135.7(3)
C25 O4 Si3 130.8(3)
C9 O8 Si1 133.4(4)
Si1 O1 Mo1 142.0(3)
C5 O7 Si1 135.4(4)
Si3 O3 Mo1 106.9(2)
C13 O9 Si2 134.5(4)
C33 O13 Si3 137.2(4)
C89 O36 Si8 133.7(4)
Si9 O29 Mo3 107.9(2)
C45 O21 Si4 133.7(4)
C65 O25 Si6 130.4(4)
C93 O37 Si8 133.8(4)
C17 O10 Si2 132.3(4)
C73 O32 Si7 134.6(4)
C69 O26 Si6 135.5(4)
C21 O11 Si2 133.7(4)
C77 O33 Si7 131.8(4)
Si6 O16 Mo2 107.3(2)
C1 O6 Si1 132.3(4)
C81 O34 Si7 132.0(4)
C85 O35 Si8 130.0(4)
C101 O38 Si9 133.6(4)
C29 O12 Si3 135.2(4)
C105 O39 Si9 139.9(4)
O5 N1 Mo1 179.6(5)
C49 O22 Si5 135.3(4)
O31 N3 Mo3 177.6(5)
C53 O23 Si5 135.4(4)
O18 N2 Mo2 177.4(5)
C57 O24 Si5 131.6(4)
C41 O20 Si4 134.8(5)
C37 O19 Si4 138.9(5)
O39 C105 C106 110.7(5)
O39 C105 C108 106.3(5)
O39 C105 C107 106.8(5)
C108 C105 C106 111.1(6)
C108 C105 C107 111.4(6)
C107 C105 C106 110.4(5)
O4 C25 C27 105.2(5)
O4 C25 C26 108.8(5)
O4 C25 C28 108.2(5)
C27 C25 C28 110.8(6)
C26 C25 C27 111.1(5)
C26 C25 C28 112.3(6)
O30 C97 C98 105.9(5)
O30 C97 C100 109.4(5)
O30 C97 C99 109.0(5)
C100 C97 C98 110.8(5)
C100 C97 C99 111.7(6)
C99 C97 C98 109.8(6)
O26 C69 C71 108.5(5)
O26 C69 C70 110.5(5)
O26 C69 C72 104.7(5)
C71 C69 C72 110.5(6)
C70 C69 C71 112.5(6)
C70 C69 C72 109.8(6)
C25 C27 H27A 109.5
C25 C27 H27B 109.5
C25 C27 H27C 109.5
H27A C27 H27B 109.5
H27A C27 H27C 109.5
H27B C27 H27C 109.5
O21 C45 C46 104.8(5)
O21 C45 C48 109.7(5)
O21 C45 C47 109.4(5)
C48 C45 C46 111.3(6)
C48 C45 C47 111.2(6)
C47 C45 C46 110.3(5)
O33 C77 C79 112.0(5)
O33 C77 C80 106.7(5)
O33 C77 C78 104.9(5)
C79 C77 C80 111.2(6)
C79 C77 C78 111.4(6)
C80 C77 C78 110.4(6)
C97 C98 H98A 109.5
C97 C98 H98B 109.5
C97 C98 H98C 109.5
H98A C98 H98B 109.5
H98A C98 H98C 109.5
H98B C98 H98C 109.5
O17 C61 C64 108.6(5)
O17 C61 C62 106.0(5)
O17 C61 C63 107.3(5)
C64 C61 C62 112.0(6)
C64 C61 C63 111.4(5)
C62 C61 C63 111.3(5)
C61 C64 H64A 109.5
C61 C64 H64B 109.5
C61 C64 H64C 109.5
H64A C64 H64B 109.5
H64A C64 H64C 109.5
H64B C64 H64C 109.5
C105 C106 H10D 109.5
C105 C106 H10E 109.5
C105 C106 H10F 109.5
H10D C106 H10E 109.5
H10D C106 H10F 109.5
H10E C106 H10F 109.5
H86A C86 H86B 109.5
H86A C86 H86C 109.5
H86B C86 H86C 109.5
C85 C86 H86A 109.5
C85 C86 H86B 109.5
C85 C86 H86C 109.5
O6 C1 C3 111.6(5)
O6 C1 C2 107.6(5)
O6 C1 C4 104.7(5)
C3 C1 C2 110.3(6)
C3 C1 C4 112.1(6)
C2 C1 C4 110.2(6)
O7 C5 C8 105.7(5)
O7 C5 C6 110.2(6)
O7 C5 C7 107.5(5)
C8 C5 C6 110.5(6)
C7 C5 C8 111.5(7)
C7 C5 C6 111.2(6)
O35 C85 C86 111.0(5)
O35 C85 C88 107.6(5)
O35 C85 C87 104.9(6)
C86 C85 C88 110.8(6)
C86 C85 C87 110.9(6)
C88 C85 C87 111.5(6)
H75A C75 H75B 109.5
H75A C75 H75C 109.5
H75B C75 H75C 109.5
C73 C75 H75A 109.5
C73 C75 H75B 109.5
C73 C75 H75C 109.5
O38 C101 C102 108.4(5)
O38 C101 C104 108.9(5)
O38 C101 C103 105.2(5)
C102 C101 C104 112.3(5)
C102 C101 C103 112.0(5)
C103 C101 C104 109.8(5)
C61 C62 H62A 109.5
C61 C62 H62B 109.5
C61 C62 H62C 109.5
H62A C62 H62B 109.5
H62A C62 H62C 109.5
H62B C62 H62C 109.5
O12 C29 C30 105.5(5)
O12 C29 C31 108.4(5)
O12 C29 C32 109.2(5)
C30 C29 C31 111.1(6)
C30 C29 C32 111.3(6)
C31 C29 C32 111.2(6)
O36 C89 C90 111.3(5)
O36 C89 C92 107.5(5)
O36 C89 C91 105.8(5)
C90 C89 C92 111.4(6)
C90 C89 C91 111.3(6)
C92 C89 C91 109.4(6)
O32 C73 C75 105.8(5)
O32 C73 C74 106.9(5)
O32 C73 C76 110.7(5)
C75 C73 C76 111.4(6)
C74 C73 C75 111.6(6)
C74 C73 C76 110.3(6)
O11 C21 C23 108.0(5)
O11 C21 C24 105.1(5)
O11 C21 C22 111.1(5)
C24 C21 C23 109.4(5)
C22 C21 C23 111.2(6)
C22 C21 C24 111.8(6)
O13 C33 C34 112.3(5)
O13 C33 C36 107.1(5)
O13 C33 C35 105.4(6)
C34 C33 C35 106.7(6)
C36 C33 C34 115.8(7)
C36 C33 C35 109.0(7)
O10 C17 C18 111.5(5)
O10 C17 C19 103.7(5)
O10 C17 C20 109.5(5)
C18 C17 C19 109.7(6)
C18 C17 C20 111.6(6)
C20 C17 C19 110.6(6)
C77 C79 H79A 109.5
C77 C79 H79B 109.5
C77 C79 H79C 109.5
H79A C79 H79B 109.5
H79A C79 H79C 109.5
H79B C79 H79C 109.5
C97 C100 H10G 109.5
C97 C100 H10H 109.5
C97 C100 H10I 109.5
H10G C100 H10H 109.5
H10G C100 H10I 109.5
H10H C100 H10I 109.5
O24 C57 C58 112.1(5)
O24 C57 C59 106.7(5)
O24 C57 C60 104.5(7)
C58 C57 C59 111.5(7)
C58 C57 C60 110.9(6)
C59 C57 C60 110.9(7)
C69 C71 H71A 109.5
C69 C71 H71B 109.5
C69 C71 H71C 109.5
H71A C71 H71B 109.5
H71A C71 H71C 109.5
H71B C71 H71C 109.5
C25 C26 H26A 109.5
C25 C26 H26B 109.5
C25 C26 H26C 109.5
H26A C26 H26B 109.5
H26A C26 H26C 109.5
H26B C26 H26C 109.5
C85 C88 H88A 109.5
C85 C88 H88B 109.5
C85 C88 H88C 109.5
H88A C88 H88B 109.5
H88A C88 H88C 109.5
H88B C88 H88C 109.5
C105 C108 H10J 109.5
C105 C108 H10K 109.5
C105 C108 H10L 109.5
H10J C108 H10K 109.5
H10J C108 H10L 109.5
H10K C108 H10L 109.5
C1 C3 H3A 109.5
C1 C3 H3B 109.5
C1 C3 H3C 109.5
H3A C3 H3B 109.5
H3A C3 H3C 109.5
H3B C3 H3C 109.5
O25 C65 C68 109.0(5)
O25 C65 C67 109.2(5)
O25 C65 C66 105.2(5)
C67 C65 C68 111.6(6)
C66 C65 C68 110.6(6)
C66 C65 C67 111.1(6)
O37 C93 C94 105.4(5)
O37 C93 C95 109.2(6)
O37 C93 C96 110.3(6)
C94 C93 C95 110.6(6)
C96 C93 C94 111.4(7)
C96 C93 C95 109.9(7)
H16A C16 H16B 109.5
H16A C16 H16C 109.5
H16B C16 H16C 109.5
C13 C16 H16A 109.5
C13 C16 H16B 109.5
C13 C16 H16C 109.5
C85 C87 H87A 109.5
C85 C87 H87B 109.5
C85 C87 H87C 109.5
H87A C87 H87B 109.5
H87A C87 H87C 109.5
H87B C87 H87C 109.5
O23 C53 C55 104.9(5)
O23 C53 C56 109.9(6)
O23 C53 C54 108.4(6)
C55 C53 C56 111.0(6)
C54 C53 C55 110.9(6)
C54 C53 C56 111.5(6)
O8 C9 C12 105.3(5)
O8 C9 C11 108.5(5)
O8 C9 C10 110.2(5)
C11 C9 C12 110.9(5)
C11 C9 C10 110.9(6)
C10 C9 C12 110.9(6)
C45 C46 H46A 109.5
C45 C46 H46B 109.5
C45 C46 H46C 109.5
H46A C46 H46B 109.5
H46A C46 H46C 109.5
H46B C46 H46C 109.5
C61 C63 H63A 109.5
C61 C63 H63B 109.5
C61 C63 H63C 109.5
H63A C63 H63B 109.5
H63A C63 H63C 109.5
H63B C63 H63C 109.5
C45 C48 H48A 109.5
C45 C48 H48B 109.5
C45 C48 H48C 109.5
H48A C48 H48B 109.5
H48A C48 H48C 109.5
H48B C48 H48C 109.5
O34 C81 C84 110.5(5)
O34 C81 C83 108.4(5)
O34 C81 C82 105.6(6)
C84 C81 C83 110.7(6)
C82 C81 C84 111.5(6)
C82 C81 C83 110.0(6)
C101 C102 H10M 109.5
C101 C102 H10N 109.5
C101 C102 H10O 109.5
H10M C102 H10N 109.5
H10M C102 H10O 109.5
H10N C102 H10O 109.5
C5 C8 H8A 109.5
C5 C8 H8B 109.5
C5 C8 H8C 109.5
H8A C8 H8B 109.5
H8A C8 H8C 109.5
H8B C8 H8C 109.5
O22 C49 C52 111.1(6)
O22 C49 C50 104.8(6)
O22 C49 C51 109.6(6)
C52 C49 C50 110.6(6)
C52 C49 C51 111.2(7)
C51 C49 C50 109.4(6)
O9 C13 C16 105.5(5)
O9 C13 C15 108.3(5)
O9 C13 C14 110.5(5)
C16 C13 C14 110.3(6)
C15 C13 C16 110.5(6)
C15 C13 C14 111.6(6)
C53 C55 H55A 109.5
C53 C55 H55B 109.5
C53 C55 H55C 109.5
H55A C55 H55B 109.5
H55A C55 H55C 109.5
H55B C55 H55C 109.5
C97 C99 H99A 109.5
C97 C99 H99B 109.5
C97 C99 H99C 109.5
H99A C99 H99B 109.5
H99A C99 H99C 109.5
H99B C99 H99C 109.5
C101 C104 H10P 109.5
C101 C104 H10Q 109.5
C101 C104 H10R 109.5
H10P C104 H10Q 109.5
H10P C104 H10R 109.5
H10Q C104 H10R 109.5
C9 C12 H12A 109.5
C9 C12 H12B 109.5
C9 C12 H12C 109.5
H12A C12 H12B 109.5
H12A C12 H12C 109.5
H12B C12 H12C 109.5
C1 C2 H2A 109.5
C1 C2 H2B 109.5
C1 C2 H2C 109.5
H2A C2 H2B 109.5
H2A C2 H2C 109.5
H2B C2 H2C 109.5
C25 C28 H28A 109.5
C25 C28 H28B 109.5
C25 C28 H28C 109.5
H28A C28 H28B 109.5
H28A C28 H28C 109.5
H28B C28 H28C 109.5
C65 C68 H68A 109.5
C65 C68 H68B 109.5
C65 C68 H68C 109.5
H68A C68 H68B 109.5
H68A C68 H68C 109.5
H68B C68 H68C 109.5
C13 C15 H15A 109.5
C13 C15 H15B 109.5
C13 C15 H15C 109.5
H15A C15 H15B 109.5
H15A C15 H15C 109.5
H15B C15 H15C 109.5
C29 C30 H30A 109.5
C29 C30 H30B 109.5
C29 C30 H30C 109.5
H30A C30 H30B 109.5
H30A C30 H30C 109.5
H30B C30 H30C 109.5
C21 C23 H23A 109.5
C21 C23 H23B 109.5
C21 C23 H23C 109.5
H23A C23 H23B 109.5
H23A C23 H23C 109.5
H23B C23 H23C 109.5
C81 C84 H84A 109.5
C81 C84 H84B 109.5
C81 C84 H84C 109.5
H84A C84 H84B 109.5
H84A C84 H84C 109.5
H84B C84 H84C 109.5
C101 C103 H10S 109.5
C101 C103 H10T 109.5
C101 C103 H10U 109.5
H10S C103 H10T 109.5
H10S C103 H10U 109.5
H10T C103 H10U 109.5
C45 C47 H47A 109.5
C45 C47 H47B 109.5
C45 C47 H47C 109.5
H47A C47 H47B 109.5
H47A C47 H47C 109.5
H47B C47 H47C 109.5
C77 C80 H80A 109.5
C77 C80 H80B 109.5
C77 C80 H80C 109.5
H80A C80 H80B 109.5
H80A C80 H80C 109.5
H80B C80 H80C 109.5
O19 C37 C38 105.1(6)
O19 C37 C40 110.2(7)
O19 C37 C39 107.4(7)
C40 C37 C38 112.2(8)
C40 C37 C39 114.3(7)
C39 C37 C38 107.1(8)
C65 C67 H67A 109.5
C65 C67 H67B 109.5
C65 C67 H67C 109.5
H67A C67 H67B 109.5
H67A C67 H67C 109.5
H67B C67 H67C 109.5
C69 C70 H70A 109.5
C69 C70 H70B 109.5
C69 C70 H70C 109.5
H70A C70 H70B 109.5
H70A C70 H70C 109.5
H70B C70 H70C 109.5
C73 C74 H74A 109.5
C73 C74 H74B 109.5
C73 C74 H74C 109.5
H74A C74 H74B 109.5
H74A C74 H74C 109.5
H74B C74 H74C 109.5
C105 C107 H10V 109.5
C105 C107 H10W 109.5
C105 C107 H10X 109.5
H10V C107 H10W 109.5
H10V C107 H10X 109.5
H10W C107 H10X 109.5
C81 C83 H83A 109.5
C81 C83 H83B 109.5
C81 C83 H83C 109.5
H83A C83 H83B 109.5
H83A C83 H83C 109.5
H83B C83 H83C 109.5
C57 C58 H58A 109.5
C57 C58 H58B 109.5
C57 C58 H58C 109.5
H58A C58 H58B 109.5
H58A C58 H58C 109.5
H58B C58 H58C 109.5
C89 C90 H90A 109.5
C89 C90 H90B 109.5
C89 C90 H90C 109.5
H90A C90 H90B 109.5
H90A C90 H90C 109.5
H90B C90 H90C 109.5
C93 C94 H94A 109.5
C93 C94 H94B 109.5
C93 C94 H94C 109.5
H94A C94 H94B 109.5
H94A C94 H94C 109.5
H94B C94 H94C 109.5
C17 C18 H18A 109.5
C17 C18 H18B 109.5
C17 C18 H18C 109.5
H18A C18 H18B 109.5
H18A C18 H18C 109.5
H18B C18 H18C 109.5
C53 C56 H56A 109.5
C53 C56 H56B 109.5
C53 C56 H56C 109.5
H56A C56 H56B 109.5
H56A C56 H56C 109.5
H56B C56 H56C 109.5
O20 C41 C42B 108.6(9)
O20 C41 C44A 101.8(9)
O20 C41 C43B 109.0(8)
C44B C41 O20 112.1(12)
C44B C41 C42B 114.0(14)
C44B C41 C43B 105.7(14)
C42B C41 C43B 107.2(13)
C42A C41 O20 108.4(10)
C42A C41 C44A 106.4(13)
C42A C41 C43A 123.0(15)
C43A C41 O20 112.2(10)
C43A C41 C44A 102.4(12)
C89 C92 H92A 109.5
C89 C92 H92B 109.5
C89 C92 H92C 109.5
H92A C92 H92B 109.5
H92A C92 H92C 109.5
H92B C92 H92C 109.5
C29 C31 H31A 109.5
C29 C31 H31B 109.5
C29 C31 H31C 109.5
H31A C31 H31B 109.5
H31A C31 H31C 109.5
H31B C31 H31C 109.5
C81 C82 H82A 109.5
C81 C82 H82B 109.5
C81 C82 H82C 109.5
H82A C82 H82B 109.5
H82A C82 H82C 109.5
H82B C82 H82C 109.5
C33 C34 H34A 109.5
C33 C34 H34B 109.5
C33 C34 H34C 109.5
H34A C34 H34B 109.5
H34A C34 H34C 109.5
H34B C34 H34C 109.5
C69 C72 H72A 109.5
C69 C72 H72B 109.5
C69 C72 H72C 109.5
H72A C72 H72B 109.5
H72A C72 H72C 109.5
H72B C72 H72C 109.5
C9 C11 H11A 109.5
C9 C11 H11B 109.5
C9 C11 H11C 109.5
H11A C11 H11B 109.5
H11A C11 H11C 109.5
H11B C11 H11C 109.5
C29 C32 H32A 109.5
C29 C32 H32B 109.5
C29 C32 H32C 109.5
H32A C32 H32B 109.5
H32A C32 H32C 109.5
H32B C32 H32C 109.5
C13 C14 H14A 109.5
C13 C14 H14B 109.5
C13 C14 H14C 109.5
H14A C14 H14B 109.5
H14A C14 H14C 109.5
H14B C14 H14C 109.5
C65 C66 H66A 109.5
C65 C66 H66B 109.5
C65 C66 H66C 109.5
H66A C66 H66B 109.5
H66A C66 H66C 109.5
H66B C66 H66C 109.5
C73 C76 H76A 109.5
C73 C76 H76B 109.5
C73 C76 H76C 109.5
H76A C76 H76B 109.5
H76A C76 H76C 109.5
H76B C76 H76C 109.5
C33 C36 H36A 109.5
C33 C36 H36B 109.5
C33 C36 H36C 109.5
H36A C36 H36B 109.5
H36A C36 H36C 109.5
H36B C36 H36C 109.5
C17 C19 H19A 109.5
C17 C19 H19B 109.5
C17 C19 H19C 109.5
H19A C19 H19B 109.5
H19A C19 H19C 109.5
H19B C19 H19C 109.5
C89 C91 H91A 109.5
C89 C91 H91B 109.5
C89 C91 H91C 109.5
H91A C91 H91B 109.5
H91A C91 H91C 109.5
H91B C91 H91C 109.5
C9 C10 H10A 109.5
C9 C10 H10B 109.5
C9 C10 H10C 109.5
H10A C10 H10B 109.5
H10A C10 H10C 109.5
H10B C10 H10C 109.5
C53 C54 H54A 109.5
C53 C54 H54B 109.5
C53 C54 H54C 109.5
H54A C54 H54B 109.5
H54A C54 H54C 109.5
H54B C54 H54C 109.5
C21 C24 H24A 109.5
C21 C24 H24B 109.5
C21 C24 H24C 109.5
H24A C24 H24B 109.5
H24A C24 H24C 109.5
H24B C24 H24C 109.5
C1 C4 H4A 109.5
C1 C4 H4B 109.5
C1 C4 H4C 109.5
H4A C4 H4B 109.5
H4A C4 H4C 109.5
H4B C4 H4C 109.5
C57 C59 H59A 109.5
C57 C59 H59B 109.5
C57 C59 H59C 109.5
H59A C59 H59B 109.5
H59A C59 H59C 109.5
H59B C59 H59C 109.5
C5 C6 H6A 109.5
C5 C6 H6B 109.5
C5 C6 H6C 109.5
H6A C6 H6B 109.5
H6A C6 H6C 109.5
H6B C6 H6C 109.5
C37 C38 H38A 109.5
C37 C38 H38B 109.5
C37 C38 H38C 109.5
H38A C38 H38B 109.5
H38A C38 H38C 109.5
H38B C38 H38C 109.5
C77 C78 H78A 109.5
C77 C78 H78B 109.5
C77 C78 H78C 109.5
H78A C78 H78B 109.5
H78A C78 H78C 109.5
H78B C78 H78C 109.5
C49 C52 H52A 109.5
C49 C52 H52B 109.5
C49 C52 H52C 109.5
H52A C52 H52B 109.5
H52A C52 H52C 109.5
H52B C52 H52C 109.5
C21 C22 H22A 109.5
C21 C22 H22B 109.5
C21 C22 H22C 109.5
H22A C22 H22B 109.5
H22A C22 H22C 109.5
H22B C22 H22C 109.5
C17 C20 H20A 109.5
C17 C20 H20B 109.5
C17 C20 H20C 109.5
H20A C20 H20B 109.5
H20A C20 H20C 109.5
H20B C20 H20C 109.5
C93 C95 H95A 109.5
C93 C95 H95B 109.5
C93 C95 H95C 109.5
H95A C95 H95B 109.5
H95A C95 H95C 109.5
H95B C95 H95C 109.5
C33 C35 H35A 109.5
C33 C35 H35B 109.5
C33 C35 H35C 109.5
H35A C35 H35B 109.5
H35A C35 H35C 109.5
H35B C35 H35C 109.5
C49 C50 H50A 109.5
C49 C50 H50B 109.5
C49 C50 H50C 109.5
H50A C50 H50B 109.5
H50A C50 H50C 109.5
H50B C50 H50C 109.5
C5 C7 H7A 109.5
C5 C7 H7B 109.5
C5 C7 H7C 109.5
H7A C7 H7B 109.5
H7A C7 H7C 109.5
H7B C7 H7C 109.5
C37 C40 H40A 109.5
C37 C40 H40B 109.5
C37 C40 H40C 109.5
H40A C40 H40B 109.5
H40A C40 H40C 109.5
H40B C40 H40C 109.5
C57 C60 H60A 109.5
C57 C60 H60B 109.5
C57 C60 H60C 109.5
H60A C60 H60B 109.5
H60A C60 H60C 109.5
H60B C60 H60C 109.5
C93 C96 H96A 109.5
C93 C96 H96B 109.5
C93 C96 H96C 109.5
H96A C96 H96B 109.5
H96A C96 H96C 109.5
H96B C96 H96C 109.5
C49 C51 H51A 109.5
C49 C51 H51B 109.5
C49 C51 H51C 109.5
H51A C51 H51B 109.5
H51A C51 H51C 109.5
H51B C51 H51C 109.5
C41 C44B H44A 109.5
C41 C44B H44B 109.5
C41 C44B H44C 109.5
H44A C44B H44B 109.5
H44A C44B H44C 109.5
H44B C44B H44C 109.5
C37 C39 H39A 109.5
C37 C39 H39B 109.5
C37 C39 H39C 109.5
H39A C39 H39B 109.5
H39A C39 H39C 109.5
H39B C39 H39C 109.5
C41 C42B H42A 109.5
C41 C42B H42B 109.5
C41 C42B H42C 109.5
H42A C42B H42B 109.5
H42A C42B H42C 109.5
H42B C42B H42C 109.5
C41 C42A H42D 109.5
C41 C42A H42E 109.5
C41 C42A H42F 109.5
H42D C42A H42E 109.5
H42D C42A H42F 109.5
H42E C42A H42F 109.5
C41 C44A H44D 109.5
C41 C44A H44E 109.5
C41 C44A H44F 109.5
H44D C44A H44E 109.5
H44D C44A H44F 109.5
H44E C44A H44F 109.5
C41 C43B H43A 109.5
C41 C43B H43B 109.5
C41 C43B H43C 109.5
H43A C43B H43B 109.5
H43A C43B H43C 109.5
H43B C43B H43C 109.5
C41 C43A H43D 109.5
C41 C43A H43E 109.5
C41 C43A H43F 109.5
H43D C43A H43E 109.5
H43D C43A H43F 109.5
H43E C43A H43F 109.5

loop_
_geom_bond_atom_site_label_1
_geom_bond_atom_site_label_2
_geom_bond_distance
Mo1 Si3 2.8787(16)
Mo1 O2 1.903(4)
Mo1 O4 2.354(4)
Mo1 O1 1.893(4)
Mo1 O3 1.947(4)
Mo1 N1 1.723(5)
Mo3 Si9 2.8893(16)
Mo3 O28 1.900(4)
Mo3 O27 1.906(4)
Mo3 O30 2.364(4)
Mo3 O29 1.935(4)
Mo3 N3 1.732(5)
Mo2 Si6 2.8822(16)
Mo2 O14 1.894(4)
Mo2 O17 2.346(4)
Mo2 O15 1.893(4)
Mo2 O16 1.939(4)
Mo2 N2 1.726(5)
Si6 O17 1.651(4)
Si6 O25 1.604(4)
Si6 O26 1.593(4)
Si6 O16 1.632(4)
Si3 O4 1.651(4)
Si3 O3 1.629(4)
Si3 O13 1.597(4)
Si3 O12 1.596(4)
Si9 O30 1.654(4)
Si9 O29 1.633(4)
Si9 O38 1.593(4)
Si9 O39 1.601(4)
Si1 O8 1.616(4)
Si1 O1 1.632(4)
Si1 O7 1.600(5)
Si1 O6 1.619(4)
Si2 O2 1.625(4)
Si2 O9 1.609(5)
Si2 O10 1.625(4)
Si2 O11 1.617(4)
Si8 O28 1.642(4)
Si8 O36 1.617(4)
Si8 O37 1.613(4)
Si8 O35 1.608(4)
Si7 O27 1.628(4)
Si7 O32 1.602(5)
Si7 O33 1.618(4)
Si7 O34 1.617(4)
Si4 O14 1.624(4)
Si4 O21 1.607(4)
Si4 O20 1.607(5)
Si4 O19 1.596(5)
Si5 O15 1.638(4)
Si5 O22 1.615(4)
Si5 O23 1.600(5)
Si5 O24 1.614(4)
O17 C61 1.474(7)
O30 C97 1.472(7)
O4 C25 1.479(7)
O8 C9 1.448(7)
O7 C5 1.446(7)
O9 C13 1.435(7)
O13 C33 1.451(7)
O36 C89 1.444(7)
O21 C45 1.447(7)
O25 C65 1.454(6)
O37 C93 1.430(7)
O10 C17 1.449(7)
O32 C73 1.445(7)
O26 C69 1.441(7)
O11 C21 1.435(8)
O33 C77 1.449(8)
O6 C1 1.455(7)
O34 C81 1.438(8)
O35 C85 1.451(7)
O38 C101 1.462(6)
O12 C29 1.455(6)
O39 C105 1.448(7)
O31 N3 1.198(6)
N1 O5 1.198(6)
O22 C49 1.428(8)
O23 C53 1.449(7)
O18 N2 1.199(6)
O24 C57 1.455(7)
O20 C41 1.433(8)
O19 C37 1.417(9)
C105 C106 1.524(8)
C105 C108 1.513(9)
C105 C107 1.518(9)
C25 C27 1.520(8)
C25 C26 1.513(8)
C25 C28 1.528(9)
C97 C98 1.521(8)
C97 C100 1.502(9)
C97 C99 1.520(8)
C69 C71 1.509(9)
C69 C70 1.507(9)
C69 C72 1.532(9)
C27 H27A 0.9800
C27 H27B 0.9800
C27 H27C 0.9800
C45 C46 1.523(9)
C45 C48 1.508(9)
C45 C47 1.520(8)
C77 C79 1.501(9)
C77 C80 1.513(10)
C77 C78 1.516(9)
C98 H98A 0.9800
C98 H98B 0.9800
C98 H98C 0.9800
C61 C64 1.506(8)
C61 C62 1.509(8)
C61 C63 1.524(8)
C64 H64A 0.9800
C64 H64B 0.9800
C64 H64C 0.9800
C106 H10D 0.9800
C106 H10E 0.9800
C106 H10F 0.9800
C86 H86A 0.9800
C86 H86B 0.9800
C86 H86C 0.9800
C86 C85 1.510(9)
C1 C3 1.498(9)
C1 C2 1.513(9)
C1 C4 1.515(10)
C5 C8 1.513(9)
C5 C6 1.517(9)
C5 C7 1.510(9)
C85 C88 1.519(9)
C85 C87 1.521(9)
C75 H75A 0.9800
C75 H75B 0.9800
C75 H75C 0.9800
C75 C73 1.514(9)
C101 C102 1.508(9)
C101 C104 1.527(9)
C101 C103 1.514(8)
C62 H62A 0.9800
C62 H62B 0.9800
C62 H62C 0.9800
C29 C30 1.506(8)
C29 C31 1.512(9)
C29 C32 1.516(9)
C89 C90 1.504(9)
C89 C92 1.518(10)
C89 C91 1.523(9)
C73 C74 1.512(9)
C73 C76 1.526(9)
C21 C23 1.528(8)
C21 C24 1.526(9)
C21 C22 1.486(10)
C33 C34 1.474(9)
C33 C36 1.457(9)
C33 C35 1.573(11)
C17 C18 1.506(9)
C17 C19 1.527(9)
C17 C20 1.507(10)
C79 H79A 0.9800
C79 H79B 0.9800
C79 H79C 0.9800
C100 H10G 0.9800
C100 H10H 0.9800
C100 H10I 0.9800
C57 C58 1.492(10)
C57 C59 1.508(10)
C57 C60 1.515(11)
C71 H71A 0.9800
C71 H71B 0.9800
C71 H71C 0.9800
C26 H26A 0.9800
C26 H26B 0.9800
C26 H26C 0.9800
C88 H88A 0.9800
C88 H88B 0.9800
C88 H88C 0.9800
C108 H10J 0.9800
C108 H10K 0.9800
C108 H10L 0.9800
C3 H3A 0.9800
C3 H3B 0.9800
C3 H3C 0.9800
C65 C68 1.513(9)
C65 C67 1.505(9)
C65 C66 1.497(9)
C93 C94 1.503(9)
C93 C95 1.513(10)
C93 C96 1.484(11)
C16 H16A 0.9800
C16 H16B 0.9800
C16 H16C 0.9800
C16 C13 1.502(9)
C87 H87A 0.9800
C87 H87B 0.9800
C87 H87C 0.9800
C53 C55 1.515(10)
C53 C56 1.517(9)
C53 C54 1.506(9)
C9 C12 1.520(8)
C9 C11 1.514(9)
C9 C10 1.514(9)
C46 H46A 0.9800
C46 H46B 0.9800
C46 H46C 0.9800
C63 H63A 0.9800
C63 H63B 0.9800
C63 H63C 0.9800
C48 H48A 0.9800
C48 H48B 0.9800
C48 H48C 0.9800
C81 C84 1.516(10)
C81 C83 1.526(8)
C81 C82 1.513(9)
C102 H10M 0.9800
C102 H10N 0.9800
C102 H10O 0.9800
C8 H8A 0.9800
C8 H8B 0.9800
C8 H8C 0.9800
C49 C52 1.498(10)
C49 C50 1.533(9)
C49 C51 1.512(10)
C13 C15 1.501(9)
C13 C14 1.523(9)
C55 H55A 0.9800
C55 H55B 0.9800
C55 H55C 0.9800
C99 H99A 0.9800
C99 H99B 0.9800
C99 H99C 0.9800
C104 H10P 0.9800
C104 H10Q 0.9800
C104 H10R 0.9800
C12 H12A 0.9800
C12 H12B 0.9800
C12 H12C 0.9800
C2 H2A 0.9800
C2 H2B 0.9800
C2 H2C 0.9800
C28 H28A 0.9800
C28 H28B 0.9800
C28 H28C 0.9800
C68 H68A 0.9800
C68 H68B 0.9800
C68 H68C 0.9800
C15 H15A 0.9800
C15 H15B 0.9800
C15 H15C 0.9800
C30 H30A 0.9800
C30 H30B 0.9800
C30 H30C 0.9800
C23 H23A 0.9800
C23 H23B 0.9800
C23 H23C 0.9800
C84 H84A 0.9800
C84 H84B 0.9800
C84 H84C 0.9800
C103 H10S 0.9800
C103 H10T 0.9800
C103 H10U 0.9800
C47 H47A 0.9800
C47 H47B 0.9800
C47 H47C 0.9800
C80 H80A 0.9800
C80 H80B 0.9800
C80 H80C 0.9800
C37 C38 1.533(11)
C37 C40 1.464(10)
C37 C39 1.491(10)
C67 H67A 0.9800
C67 H67B 0.9800
C67 H67C 0.9800
C70 H70A 0.9800
C70 H70B 0.9800
C70 H70C 0.9800
C74 H74A 0.9800
C74 H74B 0.9800
C74 H74C 0.9800
C107 H10V 0.9800
C107 H10W 0.9800
C107 H10X 0.9800
C83 H83A 0.9800
C83 H83B 0.9800
C83 H83C 0.9800
C58 H58A 0.9800
C58 H58B 0.9800
C58 H58C 0.9800
C90 H90A 0.9800
C90 H90B 0.9800
C90 H90C 0.9800
C94 H94A 0.9800
C94 H94B 0.9800
C94 H94C 0.9800
C18 H18A 0.9800
C18 H18B 0.9800
C18 H18C 0.9800
C56 H56A 0.9800
C56 H56B 0.9800
C56 H56C 0.9800
C41 C44B 1.43(2)
C41 C42B 1.440(18)
C41 C42A 1.369(18)
C41 C44A 1.72(2)
C41 C43B 1.64(2)
C41 C43A 1.420(19)
C92 H92A 0.9800
C92 H92B 0.9800
C92 H92C 0.9800
C31 H31A 0.9800
C31 H31B 0.9800
C31 H31C 0.9800
C82 H82A 0.9800
C82 H82B 0.9800
C82 H82C 0.9800
C34 H34A 0.9800
C34 H34B 0.9800
C34 H34C 0.9800
C72 H72A 0.9800
C72 H72B 0.9800
C72 H72C 0.9800
C11 H11A 0.9800
C11 H11B 0.9800
C11 H11C 0.9800
C32 H32A 0.9800
C32 H32B 0.9800
C32 H32C 0.9800
C14 H14A 0.9800
C14 H14B 0.9800
C14 H14C 0.9800
C66 H66A 0.9800
C66 H66B 0.9800
C66 H66C 0.9800
C76 H76A 0.9800
C76 H76B 0.9800
C76 H76C 0.9800
C36 H36A 0.9800
C36 H36B 0.9800
C36 H36C 0.9800
C19 H19A 0.9800
C19 H19B 0.9800
C19 H19C 0.9800
C91 H91A 0.9800
C91 H91B 0.9800
C91 H91C 0.9800
C10 H10A 0.9800
C10 H10B 0.9800
C10 H10C 0.9800
C54 H54A 0.9800
C54 H54B 0.9800
C54 H54C 0.9800
C24 H24A 0.9800
C24 H24B 0.9800
C24 H24C 0.9800
C4 H4A 0.9800
C4 H4B 0.9800
C4 H4C 0.9800
C59 H59A 0.9800
C59 H59B 0.9800
C59 H59C 0.9800
C6 H6A 0.9800
C6 H6B 0.9800
C6 H6C 0.9800
C38 H38A 0.9800
C38 H38B 0.9800
C38 H38C 0.9800
C78 H78A 0.9800
C78 H78B 0.9800
C78 H78C 0.9800
C52 H52A 0.9800
C52 H52B 0.9800
C52 H52C 0.9800
C22 H22A 0.9800
C22 H22B 0.9800
C22 H22C 0.9800
C20 H20A 0.9800
C20 H20B 0.9800
C20 H20C 0.9800
C95 H95A 0.9800
C95 H95B 0.9800
C95 H95C 0.9800
C35 H35A 0.9800
C35 H35B 0.9800
C35 H35C 0.9800
C50 H50A 0.9800
C50 H50B 0.9800
C50 H50C 0.9800
C7 H7A 0.9800
C7 H7B 0.9800
C7 H7C 0.9800
C40 H40A 0.9800
C40 H40B 0.9800
C40 H40C 0.9800
C60 H60A 0.9800
C60 H60B 0.9800
C60 H60C 0.9800
C96 H96A 0.9800
C96 H96B 0.9800
C96 H96C 0.9800
C51 H51A 0.9800
C51 H51B 0.9800
C51 H51C 0.9800
C44B H44A 0.9800
C44B H44B 0.9800
C44B H44C 0.9800
C39 H39A 0.9800
C39 H39B 0.9800
C39 H39C 0.9800
C42B H42A 0.9800
C42B H42B 0.9800
C42B H42C 0.9800
C42A H42D 0.9800
C42A H42E 0.9800
C42A H42F 0.9800
C44A H44D 0.9800
C44A H44E 0.9800
C44A H44F 0.9800
C43B H43A 0.9800
C43B H43B 0.9800
C43B H43C 0.9800
C43A H43D 0.9800
C43A H43E 0.9800
C43A H43F 0.9800

loop_
_geom_torsion_atom_site_label_1
_geom_torsion_atom_site_label_2
_geom_torsion_atom_site_label_3
_geom_torsion_atom_site_label_4
_geom_torsion
Mo1 Si3 O4 C25 -161.4(5)
Mo1 Si3 O13 C33 3.0(7)
Mo1 Si3 O12 C29 -141.1(5)
Mo1 O4 C25 C27 39.3(7)
Mo1 O4 C25 C26 -79.9(6)
Mo1 O4 C25 C28 157.8(4)
Mo3 Si9 O30 C97 -171.3(5)
Mo3 Si9 O38 C101 -144.0(5)
Mo3 Si9 O39 C105 13.6(7)
Mo3 O30 C97 C98 18.0(7)
Mo3 O30 C97 C100 137.4(4)
Mo3 O30 C97 C99 -100.1(6)
Mo2 Si6 O17 C61 -165.5(5)
Mo2 Si6 O25 C65 -136.5(5)
Mo2 Si6 O26 C69 4.6(7)
Mo2 O17 C61 C64 160.3(4)
Mo2 O17 C61 C62 39.8(7)
Mo2 O17 C61 C63 -79.2(6)
Si6 Mo2 O14 Si4 -134.9(4)
Si6 Mo2 O15 Si5 125.4(4)
Si6 O17 C61 C64 -41.1(7)
Si6 O17 C61 C62 -161.5(4)
Si6 O17 C61 C63 79.5(6)
Si6 O25 C65 C68 -72.6(7)
Si6 O25 C65 C67 49.5(7)
Si6 O25 C65 C66 168.8(5)
Si6 O26 C69 C71 78.9(7)
Si6 O26 C69 C70 -45.0(9)
Si6 O26 C69 C72 -163.1(5)
Si3 Mo1 O1 Si1 129.6(3)
Si3 O4 C25 C27 -167.8(4)
Si3 O4 C25 C26 73.0(6)
Si3 O4 C25 C28 -49.3(7)
Si3 O13 C33 C34 9.7(10)
Si3 O13 C33 C36 138.0(6)
Si3 O13 C33 C35 -106.1(7)
Si3 O12 C29 C30 172.7(5)
Si3 O12 C29 C31 53.6(8)
Si3 O12 C29 C32 -67.7(7)
Si9 Mo3 O28 Si8 119.5(3)
Si9 O30 C97 C98 -174.8(4)
Si9 O30 C97 C100 -55.3(7)
Si9 O30 C97 C99 67.1(7)
Si9 O38 C101 C102 -77.5(7)
Si9 O38 C101 C104 44.9(7)
Si9 O38 C101 C103 162.5(5)
Si9 O39 C105 C106 3.6(9)
Si9 O39 C105 C108 124.4(6)
Si9 O39 C105 C107 -116.6(6)
Si1 O8 C9 C12 -164.2(5)
Si1 O8 C9 C11 76.9(7)
Si1 O8 C9 C10 -44.6(8)
Si1 O7 C5 C8 161.5(5)
Si1 O7 C5 C6 42.0(8)
Si1 O7 C5 C7 -79.3(8)
Si1 O6 C1 C3 -28.7(8)
Si1 O6 C1 C2 92.5(6)
Si1 O6 C1 C4 -150.2(5)
Si2 O9 C13 C16 157.4(5)
Si2 O9 C13 C15 -84.4(7)
Si2 O9 C13 C14 38.2(8)
Si2 O10 C17 C18 -64.1(8)
Si2 O10 C17 C19 177.9(5)
Si2 O10 C17 C20 59.8(8)
Si2 O11 C21 C23 81.8(6)
Si2 O11 C21 C24 -161.5(4)
Si2 O11 C21 C22 -40.4(8)
Si8 O36 C89 C90 -25.0(8)
Si8 O36 C89 C92 97.1(6)
Si8 O36 C89 C91 -146.1(5)
Si8 O37 C93 C94 -176.0(5)
Si8 O37 C93 C95 -57.2(8)
Si8 O37 C93 C96 63.7(9)
Si8 O35 C85 C86 32.6(8)
Si8 O35 C85 C88 -88.8(6)
Si8 O35 C85 C87 152.4(5)
Si7 O32 C73 C75 148.9(5)
Si7 O32 C73 C74 -92.1(6)
Si7 O32 C73 C76 28.1(9)
Si7 O33 C77 C79 29.1(8)
Si7 O33 C77 C80 -92.8(6)
Si7 O33 C77 C78 150.1(5)
Si7 O34 C81 C84 -42.0(7)
Si7 O34 C81 C83 79.5(7)
Si7 O34 C81 C82 -162.7(4)
Si4 O21 C45 C46 -175.9(4)
Si4 O21 C45 C48 -56.3(7)
Si4 O21 C45 C47 65.9(7)
Si4 O20 C41 C44B -66.1(15)
Si4 O20 C41 C42B 167.1(12)
Si4 O20 C41 C42A 105.5(14)
Si4 O20 C41 C44A -142.5(9)
Si4 O20 C41 C43B 50.6(13)
Si4 O20 C41 C43A -33.7(16)
Si4 O19 C37 C38 -54.7(10)
Si4 O19 C37 C40 66.4(10)
Si4 O19 C37 C39 -168.5(6)
Si5 O22 C49 C52 -50.9(9)
Si5 O22 C49 C50 -170.4(5)
Si5 O22 C49 C51 72.4(8)
Si5 O23 C53 C55 167.0(5)
Si5 O23 C53 C56 47.6(8)
Si5 O23 C53 C54 -74.5(8)
Si5 O24 C57 C58 -25.7(9)
Si5 O24 C57 C59 96.6(7)
Si5 O24 C57 C60 -145.9(6)
O28 Si8 O36 C89 -50.9(6)
O28 Si8 O37 C93 -167.9(6)
O28 Si8 O35 C85 -72.1(5)
O27 Mo3 O28 Si8 -123.5(3)
O27 Si7 O32 C73 166.0(5)
O27 Si7 O33 C77 50.6(6)
O27 Si7 O34 C81 79.8(5)
O14 Mo2 O15 Si5 -118.3(4)
O14 Si4 O21 C45 108.2(5)
O14 Si4 O20 C41 70.8(8)
O14 Si4 O19 C37 96.2(7)
O2 Mo1 O1 Si1 -113.8(4)
O2 Si2 O9 C13 154.5(5)
O2 Si2 O10 C17 58.9(6)
O2 Si2 O11 C21 81.5(5)
O17 Mo2 O14 Si4 -165.4(4)
O17 Mo2 O15 Si5 155.6(4)
O17 Si6 O25 C65 164.8(5)
O17 Si6 O26 C69 69.4(6)
O17 Si6 O16 Mo2 2.3(2)
O15 Mo2 O14 Si4 108.8(4)
O15 Si5 O22 C49 82.7(6)
O15 Si5 O23 C53 137.9(6)
O15 Si5 O24 C57 73.8(6)
O30 Mo3 O28 Si8 149.3(3)
O30 Si9 O29 Mo3 -0.4(2)
O30 Si9 O38 C101 156.3(5)
O30 Si9 O39 C105 78.0(7)
O4 Mo1 O1 Si1 160.0(4)
O4 Si3 O3 Mo1 -1.4(2)
O4 Si3 O13 C33 67.3(7)
O4 Si3 O12 C29 159.5(5)
O8 Si1 O1 Mo1 119.8(4)
O8 Si1 O7 C5 24.9(6)
O8 Si1 O6 C1 -173.1(5)
O1 Si1 O8 C9 84.3(5)
O1 Si1 O7 C5 144.8(5)
O1 Si1 O6 C1 67.2(6)
O7 Si1 O8 C9 -157.6(5)
O7 Si1 O1 Mo1 0.5(4)
O7 Si1 O6 C1 -52.0(6)
O3 Mo1 O1 Si1 96.4(4)
O3 Si3 O4 Mo1 1.12(18)
O3 Si3 O4 C25 -160.3(5)
O3 Si3 O13 C33 -41.7(7)
O3 Si3 O12 C29 -95.6(6)
O9 Si2 O2 Mo1 17.5(4)
O9 Si2 O10 C17 -61.3(6)
O9 Si2 O11 C21 -162.1(5)
O13 Si3 O4 Mo1 -118.5(2)
O13 Si3 O4 C25 80.1(5)
O13 Si3 O3 Mo1 120.0(2)
O13 Si3 O12 C29 32.8(6)
O36 Si8 O28 Mo3 175.3(3)
O36 Si8 O37 C93 69.8(6)
O36 Si8 O35 C85 48.4(5)
O29 Mo3 O28 Si8 86.4(3)
O29 Si9 O30 Mo3 0.28(18)
O29 Si9 O30 C97 -171.1(5)
O29 Si9 O38 C101 -100.0(5)
O29 Si9 O39 C105 -30.6(7)
O21 Si4 O14 Mo2 140.7(4)
O21 Si4 O20 C41 -170.5(7)
O21 Si4 O19 C37 -24.2(8)
O25 Si6 O17 Mo2 116.28(19)
O25 Si6 O17 C61 -49.2(5)
O25 Si6 O26 C69 -169.2(5)
O25 Si6 O16 Mo2 -109.8(2)
O37 Si8 O28 Mo3 50.9(3)
O37 Si8 O36 C89 69.0(6)
O37 Si8 O35 C85 171.3(5)
O10 Si2 O2 Mo1 -107.0(4)
O10 Si2 O9 C13 -82.9(5)
O10 Si2 O11 C21 -39.3(6)
O32 Si7 O27 Mo3 3.9(4)
O32 Si7 O33 C77 -68.9(6)
O32 Si7 O34 C81 -163.5(5)
O26 Si6 O17 Mo2 -122.5(2)
O26 Si6 O17 C61 72.0(5)
O26 Si6 O25 C65 38.1(6)
O26 Si6 O16 Mo2 124.4(2)
O11 Si2 O2 Mo1 134.6(3)
O11 Si2 O9 C13 35.2(6)
O11 Si2 O10 C17 179.9(5)
O33 Si7 O27 Mo3 -120.2(4)
O33 Si7 O32 C73 -72.2(6)
O33 Si7 O34 C81 -40.1(5)
O16 Mo2 O14 Si4 -101.7(4)
O16 Mo2 O15 Si5 93.3(4)
O16 Si6 O17 Mo2 -1.80(19)
O16 Si6 O17 C61 -167.3(5)
O16 Si6 O25 C65 -91.4(5)
O16 Si6 O26 C69 -39.7(6)
O6 Si1 O8 C9 -34.4(6)
O6 Si1 O1 Mo1 -122.0(4)
O6 Si1 O7 C5 -95.2(6)
O34 Si7 O27 Mo3 122.2(4)
O34 Si7 O32 C73 46.6(6)
O34 Si7 O33 C77 170.8(5)
O35 Si8 O28 Mo3 -66.8(3)
O35 Si8 O36 C89 -171.7(5)
O35 Si8 O37 C93 -48.3(6)
O38 Si9 O30 Mo3 116.81(19)
O38 Si9 O30 C97 -54.5(5)
O38 Si9 O29 Mo3 -113.0(2)
O38 Si9 O39 C105 -159.1(6)
O12 Si3 O4 Mo1 119.39(19)
O12 Si3 O4 C25 -42.1(5)
O12 Si3 O3 Mo1 -114.2(2)
O12 Si3 O13 C33 -170.7(6)
O39 Si9 O30 Mo3 -120.1(2)
O39 Si9 O30 C97 68.5(5)
O39 Si9 O29 Mo3 120.7(2)
O39 Si9 O38 C101 29.3(6)
N1 Mo1 O1 Si1 -7.7(4)
O22 Si5 O15 Mo2 118.9(4)
O22 Si5 O23 C53 17.5(7)
O22 Si5 O24 C57 -166.3(5)
N3 Mo3 O28 Si8 -16.3(3)
O23 Si5 O15 Mo2 -0.2(5)
O23 Si5 O22 C49 -158.4(6)
O23 Si5 O24 C57 -46.3(6)
N2 Mo2 O14 Si4 1.1(5)
N2 Mo2 O15 Si5 -10.9(4)
O24 Si5 O15 Mo2 -123.1(4)
O24 Si5 O22 C49 -35.8(7)
O24 Si5 O23 C53 -101.9(6)
O20 Si4 O14 Mo2 -100.9(5)
O20 Si4 O21 C45 -11.5(6)
O20 Si4 O19 C37 -142.8(7)
O19 Si4 O14 Mo2 19.3(5)
O19 Si4 O21 C45 -130.5(5)
O19 Si4 O20 C41 -50.4(8)

loop_
_twin_individual_id
_twin_individual_mass_fraction_refined
1 0.9968(2)
2 0.0032(2)
